data_7056825
loop_
_publ_author_name
'T\"umer, Yasemin'
'Asmafiliz, Nuran'
'Zeyrek, C. Tu\(grul'
'K\?il\?i\,c, Zeynel'
'A\,c\?ik, Leyla'
'\,Celik, S. P\?inar'
'T\"urk, Mustafa'
'\,Ca\(gda\,s Tunal\?i, B.'
'\"Unver, H\"useyin'
'H\"okelek, Tuncer'

_publ_section_title
;
 Syntheses, spectroscopic and crystallographic characterizations of cis-
 and trans-dispirocyclic ferrocenylphosphazenes: molecular dockings,
 cytotoxic and antimicrobial activities
;
_journal_issue 3
_journal_name_full 'New Journal of Chemistry'
_journal_page_first 1740
_journal_paper_doi 10.1039/C7NJ03643D
_journal_volume 42
_journal_year 2018
_chemical_formula_moiety 'C30 H40 Cl2 Fe2 N7 P3'
_chemical_formula_sum 'C30 H40 Cl2 Fe2 N7 P3'
_chemical_formula_weight 774.20
_space_group_IT_number 2
_space_group_name_Hall '-P 1'
_space_group_name_H-M_alt 'P -1'
_symmetry_cell_setting triclinic
_symmetry_space_group_name_Hall '-P 1'
_symmetry_space_group_name_H-M 'P -1'
_atom_sites_solution_hydrogens geom
_atom_sites_solution_primary direct
_atom_sites_solution_secondary difmap
_audit_creation_method SHELXL-97
_audit_update_record
;
2017-01-17 deposited with the CCDC.
2017-12-18 downloaded from the CCDC.
;
_cell_angle_alpha 85.935(4)
_cell_angle_beta 69.201(3)
_cell_angle_gamma 64.861(3)
_cell_formula_units_Z 4
_cell_length_a 14.6671(3)
_cell_length_b 16.1963(4)
_cell_length_c 17.2882(4)
_cell_measurement_reflns_used 8883
_cell_measurement_temperature 296(2)
_cell_measurement_theta_max 27.80
_cell_measurement_theta_min 3.06
_cell_volume 3460.02(18)
_computing_cell_refinement 'SAINT (Bruker, 2007)'
_computing_data_collection 'APEX2 (Bruker, 2007)'
_computing_data_reduction SAINT
_computing_molecular_graphics 'Ortep-3 for Windows (Farrugia, 1997)'
_computing_publication_material 'WinGX publication routines (Farrugia, 1999) and PLATON (Spek, 2003)'
_computing_structure_refinement 'SHELXL97 (Sheldrick, 2008)'
_computing_structure_solution 'SHELXS97 (Sheldrick, 2008)'
_diffrn_ambient_temperature 296(2)
_diffrn_measured_fraction_theta_full 0.995
_diffrn_measured_fraction_theta_max 0.995
_diffrn_measurement_device_type 'Bruker APEX-II CCD'
_diffrn_measurement_method '\f and \w scans'
_diffrn_radiation_monochromator graphite
_diffrn_radiation_source 'fine-focus sealed tube'
_diffrn_radiation_type MoK\a
_diffrn_radiation_wavelength 0.71073
_diffrn_reflns_av_R_equivalents 0.0481
_diffrn_reflns_av_sigmaI/netI 0.0261
_diffrn_reflns_limit_h_max 19
_diffrn_reflns_limit_h_min -19
_diffrn_reflns_limit_k_max 21
_diffrn_reflns_limit_k_min -21
_diffrn_reflns_limit_l_max 23
_diffrn_reflns_limit_l_min -22
_diffrn_reflns_number 179650
_diffrn_reflns_theta_full 28.35
_diffrn_reflns_theta_max 28.35
_diffrn_reflns_theta_min 2.95
_exptl_absorpt_coefficient_mu 1.165
_exptl_absorpt_correction_T_max 0.8817
_exptl_absorpt_correction_T_min 0.8322
_exptl_absorpt_correction_type multi-scan
_exptl_absorpt_process_details 'SADABS; Bruker, 2012'
_exptl_crystal_colour orange
_exptl_crystal_density_diffrn 1.486
_exptl_crystal_density_method 'not measured'
_exptl_crystal_description block
_exptl_crystal_F_000 1600
_exptl_crystal_size_max 0.17
_exptl_crystal_size_mid 0.13
_exptl_crystal_size_min 0.11
_refine_diff_density_max 1.108
_refine_diff_density_min -0.604
_refine_diff_density_rms 0.076
_refine_ls_extinction_method none
_refine_ls_goodness_of_fit_ref 1.059
_refine_ls_hydrogen_treatment constr
_refine_ls_matrix_type full
_refine_ls_number_parameters 797
_refine_ls_number_reflns 17216
_refine_ls_number_restraints 3
_refine_ls_restrained_S_all 1.190
_refine_ls_R_factor_all 0.0843
_refine_ls_R_factor_gt 0.0531
_refine_ls_shift/su_max 0.001
_refine_ls_shift/su_mean 0.000
_refine_ls_structure_factor_coef Fsqd
_refine_ls_weighting_details 'calc w=1/[\s^2^(Fo^2^)+(0.0665P)^2^+4.6276P] where P=(Fo^2^+2Fc^2^)/3'
_refine_ls_weighting_scheme calc
_refine_ls_wR_factor_gt 0.1319
_refine_ls_wR_factor_ref 0.1562
_reflns_number_gt 12284
_reflns_number_total 17216
_reflns_threshold_expression I>2\s(I)
_cod_data_source_file c7nj03643d2.cif
_cod_data_source_block yasemin10_0m_a
_cod_depositor_comments 'Adding full bibliography for 7056822--7056825.cif.'
_cod_original_cell_volume 3460.02(14)
_cod_database_code 7056825

loop_
_symmetry_equiv_pos_as_xyz
'x, y, z'
'-x, -y, -z'

loop_
_atom_site_label
_atom_site_type_symbol
_atom_site_fract_x
_atom_site_fract_y
_atom_site_fract_z
_atom_site_U_iso_or_equiv
_atom_site_adp_type
_atom_site_occupancy
_atom_site_symmetry_multiplicity
_atom_site_calc_flag
_atom_site_refinement_flags
Fe1 Fe 0.59012(4) 0.04263(4) 0.19065(3) 0.04647(14) Uani 1 1 d .
Fe2 Fe -0.11161(4) 0.31412(4) -0.06809(4) 0.04986(15) Uani 1 1 d .
Fe3 Fe -0.14668(5) -0.00615(4) 0.41395(3) 0.04880(15) Uani 1 1 d .
Fe4 Fe -0.65068(5) 0.29456(4) 0.52860(3) 0.05308(16) Uani 1 1 d .
P1 P 0.20618(7) 0.16672(6) 0.10980(6) 0.03793(19) Uani 1 1 d .
P2 P 0.11790(9) 0.34780(7) 0.16907(6) 0.0465(2) Uani 1 1 d .
P3 P 0.23031(7) 0.30349(6) -0.00063(5) 0.03626(19) Uani 1 1 d .
P4 P -0.22172(8) 0.32043(7) 0.53848(6) 0.0435(2) Uani 1 1 d .
P5 P -0.30137(8) 0.25013(7) 0.68509(6) 0.0450(2) Uani 1 1 d .
P6 P -0.43203(7) 0.42428(6) 0.65906(6) 0.0408(2) Uani 1 1 d .
Cl1 Cl -0.04172(12) 0.43121(10) 0.21638(10) 0.0989(6) Uani 1 1 d .
Cl2 Cl 0.1641(2) 0.39112(14) 0.24868(10) 0.1147(7) Uani 1 1 d .
Cl3 Cl -0.33658(11) 0.14206(8) 0.68897(8) 0.0693(3) Uani 1 1 d .
Cl4 Cl -0.23830(11) 0.22076(10) 0.77606(8) 0.0754(3) Uani 1 1 d .
N1 N 0.1323(3) 0.2478(2) 0.18456(19) 0.0483(7) Uani 1 1 d .
N2 N 0.2463(3) 0.2026(2) 0.02189(18) 0.0439(7) Uani 1 1 d .
N3 N 0.1670(3) 0.3760(2) 0.0807(2) 0.0516(8) Uani 1 1 d .
N4 N 0.3046(3) 0.0860(2) 0.1340(2) 0.0508(8) Uani 1 1 d .
N5 N 0.1465(2) 0.1001(2) 0.1079(2) 0.0450(7) Uani 1 1 d .
N6 N 0.3422(3) 0.3104(3) -0.0583(2) 0.0564(9) Uani 1 1 d .
N7 N 0.1741(2) 0.3393(3) -0.07043(19) 0.0498(8) Uani 1 1 d .
N8 N -0.2081(3) 0.2401(2) 0.6008(2) 0.0549(9) Uani 1 1 d .
N9 N -0.3327(3) 0.4088(2) 0.57486(19) 0.0475(7) Uani 1 1 d .
N10 N -0.4090(3) 0.3383(2) 0.7146(2) 0.0569(9) Uani 1 1 d .
N11 N -0.1201(3) 0.3482(3) 0.5064(2) 0.0701(11) Uani 1 1 d .
N12 N -0.1961(3) 0.2771(2) 0.4464(2) 0.0503(8) Uani 1 1 d .
N13 N -0.4753(3) 0.5201(2) 0.7156(2) 0.0567(9) Uani 1 1 d .
N14 N -0.5455(3) 0.4532(2) 0.6444(2) 0.0543(8) Uani 1 1 d .
C1 C 0.1949(4) 0.0132(3) 0.1418(3) 0.0581(11) Uani 1 1 d .
H1A H 0.1903 -0.0358 0.1166 0.070 Uiso 1 1 calc R
H1B H 0.1583 0.0184 0.2015 0.070 Uiso 1 1 calc R
C2 C 0.3112(3) -0.0050(3) 0.1209(3) 0.0562(10) Uani 1 1 d .
H2A H 0.3421 -0.0466 0.1573 0.067 Uiso 1 1 calc R
H2B H 0.3542 -0.0307 0.0637 0.067 Uiso 1 1 calc R
C3 C 0.4045(3) 0.0943(3) 0.1208(3) 0.0537(10) Uani 1 1 d .
H3A H 0.3877 0.1579 0.1325 0.064 Uiso 1 1 calc R
H3B H 0.4514 0.0758 0.0630 0.064 Uiso 1 1 calc R
C4 C 0.4624(3) 0.0367(3) 0.1748(2) 0.0450(8) Uani 1 1 d .
C5 C 0.5532(4) -0.0498(3) 0.1503(3) 0.0578(10) Uani 1 1 d .
H5 H 0.5864 -0.0816 0.0978 0.069 Uiso 1 1 calc R
C6 C 0.5841(5) -0.0792(4) 0.2196(4) 0.0789(16) Uani 1 1 d .
H6 H 0.6419 -0.1334 0.2205 0.095 Uiso 1 1 calc R
C7 C 0.5127(5) -0.0126(5) 0.2870(4) 0.0816(17) Uani 1 1 d .
H7 H 0.5147 -0.0151 0.3403 0.098 Uiso 1 1 calc R
C8 C 0.4375(4) 0.0588(4) 0.2597(3) 0.0632(11) Uani 1 1 d .
H8 H 0.3811 0.1114 0.2921 0.076 Uiso 1 1 calc R
C9 C 0.7233(5) 0.0418(5) 0.1007(4) 0.0893(18) Uani 1 1 d .
H9 H 0.7636 0.0012 0.0529 0.107 Uiso 1 1 calc R
C10 C 0.6364(6) 0.1257(6) 0.1100(5) 0.100(2) Uani 1 1 d .
H10 H 0.6084 0.1520 0.0691 0.120 Uiso 1 1 calc R
C11 C 0.5976(5) 0.1643(4) 0.1923(5) 0.092(2) Uani 1 1 d .
H11 H 0.5392 0.2202 0.2155 0.110 Uiso 1 1 calc R
C12 C 0.6620(4) 0.1038(5) 0.2319(4) 0.0816(16) Uani 1 1 d .
H12 H 0.6547 0.1119 0.2869 0.098 Uiso 1 1 calc R
C13 C 0.7394(4) 0.0293(4) 0.1758(4) 0.0841(16) Uani 1 1 d .
H13 H 0.7935 -0.0211 0.1866 0.101 Uiso 1 1 calc R
C14 C 0.0300(3) 0.1399(3) 0.1280(3) 0.0568(10) Uani 1 1 d .
H14A H 0.0072 0.1994 0.1066 0.068 Uiso 1 1 calc R
H14B H -0.0060 0.1490 0.1879 0.068 Uiso 1 1 calc R
C15 C -0.0040(5) 0.0804(4) 0.0923(4) 0.0784(15) Uani 1 1 d .
H15A H -0.0810 0.1089 0.1078 0.118 Uiso 1 1 calc R
H15B H 0.0180 0.0216 0.1135 0.118 Uiso 1 1 calc R
H15C H 0.0295 0.0730 0.0328 0.118 Uiso 1 1 calc R
C16 C 0.3482(4) 0.3299(4) -0.1424(3) 0.0609(11) Uani 1 1 d .
H16A H 0.3941 0.2744 -0.1799 0.073 Uiso 1 1 calc R
H16B H 0.3779 0.3742 -0.1604 0.073 Uiso 1 1 calc R
C17 C 0.2357(4) 0.3675(4) -0.1423(3) 0.0589(11) Uani 1 1 d .
H17A H 0.2052 0.4338 -0.1401 0.071 Uiso 1 1 calc R
H17B H 0.2357 0.3439 -0.1923 0.071 Uiso 1 1 calc R
C18 C 0.0586(3) 0.3697(3) -0.0501(3) 0.0509(9) Uani 1 1 d .
H18A H 0.0266 0.4340 -0.0589 0.061 Uiso 1 1 calc R
H18B H 0.0256 0.3638 0.0083 0.061 Uiso 1 1 calc R
C19 C 0.0340(3) 0.3167(3) -0.1008(2) 0.0444(8) Uani 1 1 d .
C20 C -0.0087(4) 0.3472(4) -0.1640(3) 0.0644(12) Uani 1 1 d .
H20 H -0.0240 0.4044 -0.1843 0.077 Uiso 1 1 calc R
C21 C -0.0243(5) 0.2753(5) -0.1911(3) 0.0862(19) Uani 1 1 d .
H21 H -0.0518 0.2770 -0.2324 0.103 Uiso 1 1 calc R
C22 C 0.0086(4) 0.2018(4) -0.1454(4) 0.0833(17) Uani 1 1 d .
H22 H 0.0060 0.1460 -0.1501 0.100 Uiso 1 1 calc R
C23 C 0.0460(3) 0.2261(3) -0.0913(3) 0.0611(11) Uani 1 1 d .
H23 H 0.0745 0.1884 -0.0547 0.073 Uiso 1 1 calc R
C24 C -0.2054(5) 0.3929(9) 0.0397(6) 0.138(4) Uani 1 1 d .
H24 H -0.1820 0.4199 0.0696 0.166 Uiso 1 1 calc R
C25 C -0.2043(5) 0.3061(8) 0.0479(5) 0.129(4) Uani 1 1 d .
H25 H -0.1797 0.2642 0.0837 0.155 Uiso 1 1 calc R
C26 C -0.2467(5) 0.2952(5) -0.0078(6) 0.104(2) Uani 1 1 d .
H26 H -0.2564 0.2438 -0.0160 0.124 Uiso 1 1 calc R
C27 C -0.2717(4) 0.3701(5) -0.0483(5) 0.0940(19) Uani 1 1 d .
H27 H -0.3014 0.3793 -0.0894 0.113 Uiso 1 1 calc R
C28 C -0.2469(5) 0.4307(4) -0.0198(6) 0.111(3) Uani 1 1 d .
H28 H -0.2567 0.4883 -0.0379 0.134 Uiso 1 1 calc R
C29 C 0.4416(4) 0.2642(4) -0.0418(4) 0.0868(18) Uani 1 1 d D
H29A H 0.4928 0.2144 -0.0847 0.104 Uiso 1 1 calc R
H29B H 0.4270 0.2382 0.0110 0.104 Uiso 1 1 calc R
C30 C 0.4906(6) 0.3291(6) -0.0393(6) 0.124(3) Uani 1 1 d D
H30A H 0.5563 0.2963 -0.0287 0.187 Uiso 1 1 calc R
H30B H 0.4407 0.3776 0.0041 0.187 Uiso 1 1 calc R
H30C H 0.5060 0.3544 -0.0918 0.187 Uiso 1 1 calc R
C31 C -0.0558(4) 0.3231(4) 0.4209(3) 0.0696(13) Uani 1 1 d .
H31A H 0.0163 0.2777 0.4148 0.084 Uiso 1 1 calc R
H31B H -0.0501 0.3763 0.3943 0.084 Uiso 1 1 calc R
C32 C -0.1055(4) 0.2850(4) 0.3807(3) 0.0698(13) Uani 1 1 d .
H32A H -0.1304 0.3253 0.3410 0.084 Uiso 1 1 calc R
H32B H -0.0533 0.2253 0.3514 0.084 Uiso 1 1 calc R
C33 C -0.2371(3) 0.2138(3) 0.4342(3) 0.0486(9) Uani 1 1 d .
H33A H -0.2781 0.2385 0.3980 0.058 Uiso 1 1 calc R
H33B H -0.2856 0.2078 0.4873 0.058 Uiso 1 1 calc R
C34 C -0.1484(3) 0.1205(2) 0.3967(2) 0.0405(7) Uani 1 1 d .
C35 C -0.1256(3) 0.0749(3) 0.3200(2) 0.0477(9) Uani 1 1 d .
H35 H -0.1655 0.0960 0.2855 0.057 Uiso 1 1 calc R
C36 C -0.0316(4) -0.0079(3) 0.3057(3) 0.0590(11) Uani 1 1 d .
H36 H 0.0006 -0.0515 0.2605 0.071 Uiso 1 1 calc R
C37 C 0.0049(4) -0.0133(3) 0.3712(3) 0.0650(12) Uani 1 1 d .
H37 H 0.0659 -0.0607 0.3768 0.078 Uiso 1 1 calc R
C38 C -0.0669(3) 0.0658(3) 0.4277(3) 0.0553(10) Uani 1 1 d .
H38 H -0.0613 0.0794 0.4767 0.066 Uiso 1 1 calc R
C39 C -0.2708(5) -0.0365(4) 0.4241(4) 0.0825(16) Uani 1 1 d .
H39 H -0.3153 -0.0140 0.3931 0.099 Uiso 1 1 calc R
C40 C -0.2881(5) 0.0024(4) 0.5012(3) 0.0785(16) Uani 1 1 d .
H40 H -0.3472 0.0555 0.5306 0.094 Uiso 1 1 calc R
C41 C -0.2028(6) -0.0515(4) 0.5261(4) 0.0885(18) Uani 1 1 d .
H41 H -0.1952 -0.0402 0.5749 0.106 Uiso 1 1 calc R
C42 C -0.1306(6) -0.1251(4) 0.4668(4) 0.0915(19) Uani 1 1 d .
H42 H -0.0666 -0.1712 0.4689 0.110 Uiso 1 1 calc R
C43 C -0.1711(5) -0.1176(4) 0.4028(4) 0.0854(18) Uani 1 1 d .
H43 H -0.1389 -0.1579 0.3552 0.103 Uiso 1 1 calc R
C44 C -0.1118(6) 0.4110(6) 0.5553(5) 0.114(3) Uani 1 1 d D
H44A H -0.1754 0.4314 0.6058 0.137 Uiso 1 1 calc R
H44B H -0.1159 0.4642 0.5248 0.137 Uiso 1 1 calc R
C45 C -0.0153(13) 0.3810(11) 0.5807(12) 0.312(12) Uani 1 1 d D
H45A H 0.0006 0.4323 0.5832 0.468 Uiso 1 1 calc R
H45B H 0.0457 0.3335 0.5408 0.468 Uiso 1 1 calc R
H45C H -0.0306 0.3583 0.6344 0.468 Uiso 1 1 calc R
C46 C -0.5920(4) 0.5707(4) 0.7422(3) 0.0772(15) Uani 1 1 d .
H46A H -0.6126 0.6361 0.7454 0.093 Uiso 1 1 calc R
H46B H -0.6265 0.5551 0.7966 0.093 Uiso 1 1 calc R
C47 C -0.6250(4) 0.5442(3) 0.6785(4) 0.0693(13) Uani 1 1 d .
H47A H -0.6962 0.5454 0.7041 0.083 Uiso 1 1 calc R
H47B H -0.6265 0.5860 0.6354 0.083 Uiso 1 1 calc R
C48 C -0.5511(4) 0.4107(4) 0.5753(3) 0.0621(11) Uani 1 1 d .
H48A H -0.4806 0.3621 0.5456 0.075 Uiso 1 1 calc R
H48B H -0.5694 0.4561 0.5370 0.075 Uiso 1 1 calc R
C49 C -0.6320(3) 0.3720(3) 0.6029(2) 0.0514(9) Uani 1 1 d .
C50 C -0.7373(4) 0.4135(4) 0.6023(4) 0.0801(16) Uani 1 1 d .
H50 H -0.7703 0.4710 0.5856 0.096 Uiso 1 1 calc R
C51 C -0.7842(5) 0.3507(6) 0.6322(4) 0.100(3) Uani 1 1 d .
H51 H -0.8538 0.3605 0.6384 0.120 Uiso 1 1 calc R
C52 C -0.7102(7) 0.2739(6) 0.6503(3) 0.105(3) Uani 1 1 d .
H52 H -0.7205 0.2225 0.6703 0.126 Uiso 1 1 calc R
C53 C -0.6168(5) 0.2858(4) 0.6338(3) 0.0752(14) Uani 1 1 d .
H53 H -0.5545 0.2438 0.6418 0.090 Uiso 1 1 calc R
C54 C -0.6731(7) 0.2272(8) 0.4474(4) 0.107(3) Uani 1 1 d .
H54 H -0.7310 0.2124 0.4584 0.128 Uiso 1 1 calc R
C55 C -0.5824(8) 0.1759(5) 0.4569(4) 0.109(3) Uani 1 1 d .
H55 H -0.5673 0.1183 0.4764 0.131 Uiso 1 1 calc R
C56 C -0.5146(6) 0.2127(6) 0.4366(4) 0.100(2) Uani 1 1 d .
H56 H -0.4459 0.1861 0.4394 0.120 Uiso 1 1 calc R
C57 C -0.5607(8) 0.2965(6) 0.4106(3) 0.113(3) Uani 1 1 d .
H57 H -0.5304 0.3376 0.3922 0.135 Uiso 1 1 calc R
C58 C -0.6688(9) 0.3086(7) 0.4176(4) 0.139(4) Uani 1 1 d .
H58 H -0.7218 0.3586 0.4051 0.167 Uiso 1 1 calc R
C59 C -0.4177(6) 0.5264(7) 0.7650(5) 0.132(3) Uani 1 1 d D
H59A H -0.3586 0.4664 0.7586 0.158 Uiso 1 1 calc R
H59B H -0.3854 0.5675 0.7394 0.158 Uiso 1 1 calc R
C60 C -0.4670(11) 0.5545(12) 0.8503(8) 0.312(13) Uani 1 1 d D
H60A H -0.4289 0.5820 0.8660 0.467 Uiso 1 1 calc R
H60B H -0.4654 0.5024 0.8809 0.467 Uiso 1 1 calc R
H60C H -0.5406 0.5984 0.8624 0.467 Uiso 1 1 calc R

loop_
_atom_site_aniso_label
_atom_site_aniso_U_11
_atom_site_aniso_U_22
_atom_site_aniso_U_33
_atom_site_aniso_U_23
_atom_site_aniso_U_13
_atom_site_aniso_U_12
Fe1 0.0434(3) 0.0485(3) 0.0488(3) 0.0017(2) -0.0208(2) -0.0169(2)
Fe2 0.0404(3) 0.0529(3) 0.0577(3) -0.0040(3) -0.0143(2) -0.0226(2)
Fe3 0.0541(3) 0.0394(3) 0.0438(3) 0.0021(2) -0.0087(2) -0.0188(2)
Fe4 0.0617(4) 0.0632(4) 0.0387(3) -0.0006(2) -0.0123(3) -0.0345(3)
P1 0.0369(4) 0.0403(5) 0.0410(5) 0.0111(4) -0.0155(4) -0.0203(4)
P2 0.0583(6) 0.0470(5) 0.0348(5) 0.0061(4) -0.0140(4) -0.0256(5)
P3 0.0347(4) 0.0469(5) 0.0346(4) 0.0105(4) -0.0120(3) -0.0255(4)
P4 0.0387(5) 0.0441(5) 0.0413(5) 0.0035(4) -0.0025(4) -0.0215(4)
P5 0.0420(5) 0.0437(5) 0.0386(5) 0.0077(4) -0.0079(4) -0.0148(4)
P6 0.0376(4) 0.0365(5) 0.0420(5) 0.0005(4) -0.0069(4) -0.0155(4)
Cl1 0.0720(8) 0.0679(8) 0.0838(9) 0.0250(7) 0.0123(7) 0.0002(6)
Cl2 0.201(2) 0.1357(15) 0.0680(8) 0.0122(9) -0.0645(11) -0.1140(15)
Cl3 0.0867(8) 0.0574(6) 0.0682(7) 0.0135(5) -0.0226(6) -0.0402(6)
Cl4 0.0778(8) 0.0859(9) 0.0593(7) 0.0060(6) -0.0351(6) -0.0238(7)
N1 0.0569(19) 0.0492(18) 0.0369(15) 0.0118(13) -0.0138(14) -0.0246(15)
N2 0.0493(17) 0.0442(16) 0.0370(15) 0.0068(12) -0.0084(13) -0.0252(14)
N3 0.072(2) 0.0483(18) 0.0411(16) 0.0075(14) -0.0134(16) -0.0379(17)
N4 0.0442(17) 0.0432(17) 0.074(2) 0.0184(16) -0.0303(16) -0.0211(14)
N5 0.0436(16) 0.0467(17) 0.0528(18) 0.0170(14) -0.0189(14) -0.0271(14)
N6 0.0403(17) 0.083(3) 0.057(2) 0.0312(18) -0.0194(15) -0.0392(18)
N7 0.0378(16) 0.078(2) 0.0394(16) 0.0172(15) -0.0162(13) -0.0300(16)
N8 0.0399(17) 0.0512(19) 0.0474(18) 0.0091(15) -0.0018(14) -0.0079(14)
N9 0.0473(17) 0.0387(16) 0.0442(17) 0.0079(13) -0.0048(14) -0.0175(14)
N10 0.0440(17) 0.0511(19) 0.0456(18) 0.0086(15) 0.0042(14) -0.0107(15)
N11 0.061(2) 0.091(3) 0.062(2) -0.010(2) 0.0025(18) -0.054(2)
N12 0.0541(19) 0.0462(18) 0.0433(17) 0.0012(13) -0.0010(14) -0.0279(15)
N13 0.0534(19) 0.056(2) 0.057(2) -0.0137(16) -0.0117(16) -0.0234(16)
N14 0.0418(17) 0.0481(19) 0.065(2) -0.0123(16) -0.0181(16) -0.0106(14)
C1 0.059(2) 0.052(2) 0.077(3) 0.028(2) -0.030(2) -0.035(2)
C2 0.056(2) 0.042(2) 0.076(3) 0.0190(19) -0.028(2) -0.0246(18)
C3 0.045(2) 0.059(2) 0.067(3) 0.021(2) -0.0288(19) -0.0269(19)
C4 0.0404(18) 0.046(2) 0.053(2) 0.0076(16) -0.0198(16) -0.0207(16)
C5 0.059(2) 0.044(2) 0.074(3) -0.0017(19) -0.030(2) -0.0195(19)
C6 0.089(4) 0.061(3) 0.114(5) 0.039(3) -0.068(4) -0.035(3)
C7 0.100(4) 0.115(5) 0.066(3) 0.043(3) -0.049(3) -0.068(4)
C8 0.058(3) 0.083(3) 0.050(2) 0.000(2) -0.011(2) -0.037(2)
C9 0.071(3) 0.123(5) 0.066(3) -0.017(3) 0.000(3) -0.052(4)
C10 0.122(6) 0.135(6) 0.107(5) 0.070(5) -0.070(5) -0.100(5)
C11 0.072(3) 0.056(3) 0.148(6) -0.006(3) -0.031(4) -0.033(3)
C12 0.069(3) 0.111(5) 0.081(4) -0.017(3) -0.024(3) -0.051(3)
C13 0.047(3) 0.102(4) 0.102(4) -0.003(3) -0.028(3) -0.028(3)
C14 0.046(2) 0.069(3) 0.066(3) 0.020(2) -0.024(2) -0.033(2)
C15 0.082(3) 0.100(4) 0.095(4) 0.037(3) -0.048(3) -0.067(3)
C16 0.056(2) 0.082(3) 0.045(2) 0.012(2) -0.0048(19) -0.042(2)
C17 0.062(3) 0.079(3) 0.042(2) 0.022(2) -0.0215(19) -0.037(2)
C18 0.0380(19) 0.062(2) 0.054(2) -0.0028(18) -0.0192(17) -0.0190(18)
C19 0.0369(18) 0.054(2) 0.0403(18) 0.0008(16) -0.0098(15) -0.0204(16)
C20 0.066(3) 0.092(4) 0.052(2) 0.023(2) -0.028(2) -0.046(3)
C21 0.073(3) 0.143(6) 0.054(3) -0.023(3) -0.016(3) -0.058(4)
C22 0.069(3) 0.079(4) 0.092(4) -0.035(3) -0.004(3) -0.037(3)
C23 0.042(2) 0.049(2) 0.074(3) -0.004(2) -0.006(2) -0.0139(18)
C24 0.046(3) 0.214(11) 0.118(6) -0.105(7) 0.018(4) -0.044(5)
C25 0.045(3) 0.194(9) 0.071(4) 0.041(5) 0.002(3) -0.005(5)
C26 0.050(3) 0.081(4) 0.158(7) 0.009(4) -0.005(4) -0.034(3)
C27 0.054(3) 0.110(5) 0.116(5) 0.011(4) -0.037(3) -0.028(3)
C28 0.054(3) 0.063(4) 0.182(8) -0.016(4) -0.006(4) -0.018(3)
C29 0.057(3) 0.102(4) 0.125(5) 0.056(4) -0.049(3) -0.049(3)
C30 0.097(5) 0.147(7) 0.169(8) 0.008(6) -0.078(5) -0.062(5)
C31 0.054(3) 0.092(4) 0.058(3) 0.015(2) -0.004(2) -0.040(3)
C32 0.079(3) 0.082(3) 0.046(2) 0.009(2) 0.003(2) -0.054(3)
C33 0.0417(19) 0.044(2) 0.055(2) 0.0026(17) -0.0136(17) -0.0164(16)
C34 0.0382(17) 0.0413(18) 0.0433(18) 0.0040(14) -0.0127(15) -0.0199(15)
C35 0.056(2) 0.059(2) 0.0377(18) 0.0101(16) -0.0181(17) -0.0331(19)
C36 0.055(2) 0.058(3) 0.047(2) -0.0087(18) -0.0001(19) -0.023(2)
C37 0.045(2) 0.061(3) 0.072(3) -0.006(2) -0.016(2) -0.009(2)
C38 0.052(2) 0.055(2) 0.057(2) -0.0015(19) -0.0253(19) -0.0146(19)
C39 0.088(4) 0.090(4) 0.088(4) 0.019(3) -0.020(3) -0.066(3)
C40 0.078(3) 0.065(3) 0.070(3) -0.002(3) 0.012(3) -0.041(3)
C41 0.121(5) 0.072(4) 0.062(3) 0.022(3) -0.017(3) -0.048(4)
C42 0.117(5) 0.050(3) 0.090(4) 0.021(3) -0.025(4) -0.034(3)
C43 0.107(4) 0.060(3) 0.081(4) -0.010(3) 0.000(3) -0.052(3)
C44 0.098(5) 0.170(7) 0.098(5) -0.024(5) -0.007(4) -0.096(5)
C45 0.28(2) 0.253(18) 0.42(3) -0.133(19) -0.21(2) -0.040(15)
C46 0.056(3) 0.067(3) 0.081(3) -0.029(3) 0.002(2) -0.019(2)
C47 0.048(2) 0.050(2) 0.093(4) -0.011(2) -0.020(2) -0.0078(19)
C48 0.055(2) 0.076(3) 0.056(2) -0.006(2) -0.013(2) -0.032(2)
C49 0.047(2) 0.064(3) 0.0407(19) -0.0048(17) -0.0121(16) -0.0230(19)
C50 0.052(3) 0.090(4) 0.082(4) -0.036(3) -0.020(2) -0.014(3)
C51 0.066(3) 0.178(7) 0.065(3) -0.043(4) 0.005(3) -0.075(4)
C52 0.154(7) 0.159(7) 0.045(3) 0.011(4) -0.022(4) -0.119(6)
C53 0.109(4) 0.087(4) 0.054(3) 0.021(2) -0.043(3) -0.055(3)
C54 0.104(5) 0.175(8) 0.063(4) -0.027(5) -0.012(4) -0.088(6)
C55 0.147(7) 0.089(5) 0.077(4) -0.024(3) -0.003(5) -0.064(5)
C56 0.089(4) 0.120(6) 0.065(4) -0.027(4) 0.002(3) -0.039(4)
C57 0.198(9) 0.127(6) 0.039(3) -0.002(3) 0.001(4) -0.128(7)
C58 0.179(9) 0.129(7) 0.059(4) -0.008(4) -0.072(5) 0.005(6)
C59 0.091(5) 0.182(8) 0.114(6) -0.074(6) -0.033(4) -0.040(5)
C60 0.224(15) 0.37(2) 0.237(15) -0.152(16) -0.169(13) 0.062(14)

loop_
_atom_type_symbol
_atom_type_description
_atom_type_scat_dispersion_real
_atom_type_scat_dispersion_imag
_atom_type_scat_source
C C 0.0033 0.0016 'International Tables Vol C Tables 4.2.6.8 and 6.1.1.4'
H H 0.0000 0.0000 'International Tables Vol C Tables 4.2.6.8 and 6.1.1.4'
Cl Cl 0.1484 0.1585 'International Tables Vol C Tables 4.2.6.8 and 6.1.1.4'
Fe Fe 0.3463 0.8444 'International Tables Vol C Tables 4.2.6.8 and 6.1.1.4'
N N 0.0061 0.0033 'International Tables Vol C Tables 4.2.6.8 and 6.1.1.4'
P P 0.1023 0.0942 'International Tables Vol C Tables 4.2.6.8 and 6.1.1.4'

loop_
_geom_angle_atom_site_label_1
_geom_angle_atom_site_label_2
_geom_angle_atom_site_label_3
_geom_angle
C10 Fe1 C9 40.1(3)
C10 Fe1 C11 40.9(3)
C9 Fe1 C11 68.1(3)
C10 Fe1 C13 67.0(3)
C9 Fe1 C13 40.1(2)
C11 Fe1 C13 67.0(3)
C10 Fe1 C4 108.1(2)
C9 Fe1 C4 126.7(2)
C11 Fe1 C4 119.8(2)
C13 Fe1 C4 164.5(2)
C10 Fe1 C12 67.5(3)
C9 Fe1 C12 67.6(2)
C11 Fe1 C12 39.8(3)
C13 Fe1 C12 39.8(2)
C4 Fe1 C12 153.9(2)
C10 Fe1 C5 118.8(3)
C9 Fe1 C5 107.2(2)
C11 Fe1 C5 153.8(3)
C13 Fe1 C5 127.0(2)
C4 Fe1 C5 40.93(16)
C12 Fe1 C5 164.4(2)
C10 Fe1 C6 152.4(3)
C9 Fe1 C6 118.4(3)
C11 Fe1 C6 164.8(3)
C13 Fe1 C6 108.4(2)
C4 Fe1 C6 68.64(18)
C12 Fe1 C6 127.5(3)
C5 Fe1 C6 40.6(2)
C10 Fe1 C8 128.5(3)
C9 Fe1 C8 165.2(3)
C11 Fe1 C8 109.4(2)
C13 Fe1 C8 153.7(2)
C4 Fe1 C8 40.71(17)
C12 Fe1 C8 120.5(2)
C5 Fe1 C8 68.21(19)
C6 Fe1 C8 68.0(2)
C10 Fe1 C7 166.1(3)
C9 Fe1 C7 152.6(3)
C11 Fe1 C7 128.1(3)
C13 Fe1 C7 119.8(3)
C4 Fe1 C7 68.44(18)
C12 Fe1 C7 109.2(2)
C5 Fe1 C7 68.1(2)
C6 Fe1 C7 40.3(2)
C8 Fe1 C7 40.4(2)
C24 Fe2 C25 40.6(4)
C24 Fe2 C28 39.5(4)
C25 Fe2 C28 66.9(3)
C24 Fe2 C19 106.6(2)
C25 Fe2 C19 125.6(3)
C28 Fe2 C19 119.3(2)
C24 Fe2 C20 123.6(4)
C25 Fe2 C20 161.6(4)
C28 Fe2 C20 106.9(3)
C19 Fe2 C20 40.65(16)
C24 Fe2 C26 66.6(3)
C25 Fe2 C26 39.8(3)
C28 Fe2 C26 65.5(3)
C19 Fe2 C26 163.9(3)
C20 Fe2 C26 155.3(3)
C24 Fe2 C27 66.0(3)
C25 Fe2 C27 66.1(3)
C28 Fe2 C27 39.1(3)
C19 Fe2 C27 154.1(2)
C20 Fe2 C27 120.9(3)
C26 Fe2 C27 38.4(3)
C24 Fe2 C21 161.2(5)
C25 Fe2 C21 156.7(5)
C28 Fe2 C21 125.7(4)
C19 Fe2 C21 68.43(18)
C20 Fe2 C21 40.9(2)
C26 Fe2 C21 122.7(3)
C27 Fe2 C21 110.0(3)
C24 Fe2 C22 157.0(5)
C25 Fe2 C22 122.9(4)
C28 Fe2 C22 162.8(4)
C19 Fe2 C22 68.27(19)
C20 Fe2 C22 68.0(2)
C26 Fe2 C22 111.9(3)
C27 Fe2 C22 128.2(3)
C21 Fe2 C22 39.8(3)
C24 Fe2 C23 121.9(3)
C25 Fe2 C23 110.3(2)
C28 Fe2 C23 155.1(3)
C19 Fe2 C23 40.48(17)
C20 Fe2 C23 67.5(2)
C26 Fe2 C23 129.4(3)
C27 Fe2 C23 164.6(3)
C21 Fe2 C23 66.9(2)
C22 Fe2 C23 39.8(2)
C43 Fe3 C36 105.9(2)
C43 Fe3 C39 41.5(2)
C36 Fe3 C39 124.9(2)
C43 Fe3 C42 40.7(3)
C36 Fe3 C42 119.1(2)
C39 Fe3 C42 68.8(3)
C43 Fe3 C37 120.7(2)
C36 Fe3 C37 40.35(19)
C39 Fe3 C37 159.4(2)
C42 Fe3 C37 104.1(3)
C43 Fe3 C35 122.8(2)
C36 Fe3 C35 40.80(17)
C39 Fe3 C35 110.3(2)
C42 Fe3 C35 156.6(2)
C37 Fe3 C35 68.12(19)
C43 Fe3 C41 67.7(3)
C36 Fe3 C41 154.4(2)
C39 Fe3 C41 67.8(3)
C42 Fe3 C41 39.9(2)
C37 Fe3 C41 119.9(3)
C35 Fe3 C41 163.1(2)
C43 Fe3 C40 68.2(2)
C36 Fe3 C40 163.2(2)
C39 Fe3 C40 40.5(2)
C42 Fe3 C40 67.4(3)
C37 Fe3 C40 156.3(2)
C35 Fe3 C40 128.1(2)
C41 Fe3 C40 39.7(3)
C43 Fe3 C34 160.3(2)
C36 Fe3 C34 68.75(16)
C39 Fe3 C34 124.9(2)
C42 Fe3 C34 158.7(2)
C37 Fe3 C34 68.33(17)
C35 Fe3 C34 40.89(15)
C41 Fe3 C34 125.3(2)
C40 Fe3 C34 111.11(18)
C43 Fe3 C38 157.1(2)
C36 Fe3 C38 68.24(18)
C39 Fe3 C38 159.5(2)
C42 Fe3 C38 121.2(3)
C37 Fe3 C38 40.64(17)
C35 Fe3 C38 68.11(17)
C41 Fe3 C38 107.4(2)
C40 Fe3 C38 123.3(2)
C34 Fe3 C38 40.36(15)
C57 Fe4 C55 65.2(3)
C57 Fe4 C58 43.0(4)
C55 Fe4 C58 65.8(3)
C57 Fe4 C50 118.2(3)
C55 Fe4 C50 172.7(3)
C58 Fe4 C50 111.8(3)
C57 Fe4 C56 39.6(3)
C55 Fe4 C56 37.7(3)
C58 Fe4 C56 68.2(3)
C50 Fe4 C56 148.9(3)
C57 Fe4 C49 108.6(2)
C55 Fe4 C49 146.0(3)
C58 Fe4 C49 134.1(4)
C50 Fe4 C49 40.67(18)
C56 Fe4 C49 115.6(3)
C57 Fe4 C51 152.4(4)
C55 Fe4 C51 132.7(3)
C58 Fe4 C51 118.3(4)
C50 Fe4 C51 41.4(3)
C56 Fe4 C51 167.4(4)
C49 Fe4 C51 68.60(19)
C57 Fe4 C53 130.0(3)
C55 Fe4 C53 115.5(3)
C58 Fe4 C53 172.5(5)
C50 Fe4 C53 67.9(2)
C56 Fe4 C53 107.9(3)
C49 Fe4 C53 40.88(19)
C51 Fe4 C53 66.8(3)
C57 Fe4 C54 68.1(3)
C55 Fe4 C54 37.4(3)
C58 Fe4 C54 40.5(4)
C50 Fe4 C54 136.3(3)
C56 Fe4 C54 65.0(3)
C49 Fe4 C54 174.5(4)
C51 Fe4 C54 112.1(3)
C53 Fe4 C54 144.6(4)
C57 Fe4 C52 167.4(4)
C55 Fe4 C52 109.9(3)
C58 Fe4 C52 147.4(5)
C50 Fe4 C52 68.2(3)
C56 Fe4 C52 129.5(4)
C49 Fe4 C52 68.5(2)
C51 Fe4 C52 39.3(3)
C53 Fe4 C52 40.0(3)
C54 Fe4 C52 115.7(3)
N2 P1 N1 113.24(16)
N2 P1 N4 113.61(18)
N1 P1 N4 110.05(18)
N2 P1 N5 112.20(17)
N1 P1 N5 111.75(17)
N4 P1 N5 94.61(16)
N1 P2 N3 122.50(18)
N1 P2 Cl2 108.71(14)
N3 P2 Cl2 108.36(14)
N1 P2 Cl1 107.75(14)
N3 P2 Cl1 108.41(15)
Cl2 P2 Cl1 98.44(10)
N2 P3 N3 112.23(16)
N2 P3 N7 113.61(18)
N3 P3 N7 111.05(19)
N2 P3 N6 113.83(18)
N3 P3 N6 110.91(19)
N7 P3 N6 93.92(16)
N9 P4 N8 113.25(16)
N9 P4 N12 114.88(19)
N8 P4 N12 109.19(18)
N9 P4 N11 110.8(2)
N8 P4 N11 113.4(2)
N12 P4 N11 93.94(18)
N10 P5 N8 121.92(18)
N10 P5 Cl3 108.21(16)
N8 P5 Cl3 108.91(16)
N10 P5 Cl4 109.08(16)
N8 P5 Cl4 107.88(15)
Cl3 P5 Cl4 98.26(7)
N9 P6 N10 112.98(16)
N9 P6 N14 113.04(19)
N10 P6 N14 111.0(2)
N9 P6 N13 113.71(18)
N10 P6 N13 110.4(2)
N14 P6 N13 94.33(18)
P2 N1 P1 120.47(19)
P1 N2 P3 129.5(2)
P2 N3 P3 121.5(2)
C3 N4 C2 118.5(3)
C3 N4 P1 120.9(3)
C2 N4 P1 111.5(3)
C14 N5 C1 117.1(3)
C14 N5 P1 120.1(3)
C1 N5 P1 110.2(3)
C16 N6 C29 119.0(4)
C16 N6 P3 113.4(3)
C29 N6 P3 122.6(3)
C17 N7 C18 120.4(3)
C17 N7 P3 114.4(3)
C18 N7 P3 122.0(3)
P5 N8 P4 121.2(2)
P4 N9 P6 128.6(2)
P5 N10 P6 121.8(2)
C31 N11 C44 121.9(4)
C31 N11 P4 114.6(3)
C44 N11 P4 122.0(4)
C33 N12 C32 120.6(3)
C33 N12 P4 122.7(3)
C32 N12 P4 114.4(3)
C59 N13 C46 121.1(4)
C59 N13 P6 120.3(4)
C46 N13 P6 111.4(3)
C47 N14 C48 118.8(4)
C47 N14 P6 114.1(3)
C48 N14 P6 122.1(3)
N5 C1 C2 105.5(3)
N5 C1 H1A 110.6
C2 C1 H1A 110.6
N5 C1 H1B 110.6
C2 C1 H1B 110.6
H1A C1 H1B 108.8
N4 C2 C1 103.2(3)
N4 C2 H2A 111.1
C1 C2 H2A 111.1
N4 C2 H2B 111.1
C1 C2 H2B 111.1
H2A C2 H2B 109.1
N4 C3 C4 111.8(3)
N4 C3 H3A 109.2
C4 C3 H3A 109.2
N4 C3 H3B 109.2
C4 C3 H3B 109.2
H3A C3 H3B 107.9
C8 C4 C5 107.2(4)
C8 C4 C3 126.3(4)
C5 C4 C3 126.5(4)
C8 C4 Fe1 70.0(2)
C5 C4 Fe1 69.6(2)
C3 C4 Fe1 125.1(3)
C6 C5 C4 108.0(4)
C6 C5 Fe1 69.7(3)
C4 C5 Fe1 69.4(2)
C6 C5 H5 126.0
C4 C5 H5 126.0
Fe1 C5 H5 126.4
C7 C6 C5 108.3(4)
C7 C6 Fe1 70.2(3)
C5 C6 Fe1 69.7(3)
C7 C6 H6 125.9
C5 C6 H6 125.9
Fe1 C6 H6 125.8
C6 C7 C8 108.0(4)
C6 C7 Fe1 69.5(3)
C8 C7 Fe1 69.7(3)
C6 C7 H7 126.0
C8 C7 H7 126.0
Fe1 C7 H7 126.5
C7 C8 C4 108.4(5)
C7 C8 Fe1 70.0(3)
C4 C8 Fe1 69.3(2)
C7 C8 H8 125.8
C4 C8 H8 125.8
Fe1 C8 H8 126.5
C10 C9 C13 107.4(6)
C10 C9 Fe1 69.9(3)
C13 C9 Fe1 70.5(3)
C10 C9 H9 126.3
C13 C9 H9 126.3
Fe1 C9 H9 125.0
C9 C10 C11 108.1(6)
C9 C10 Fe1 70.0(3)
C11 C10 Fe1 69.9(3)
C9 C10 H10 125.9
C11 C10 H10 125.9
Fe1 C10 H10 125.7
C12 C11 C10 107.4(6)
C12 C11 Fe1 70.5(3)
C10 C11 Fe1 69.2(3)
C12 C11 H11 126.3
C10 C11 H11 126.3
Fe1 C11 H11 125.6
C11 C12 C13 108.1(6)
C11 C12 Fe1 69.7(3)
C13 C12 Fe1 70.0(3)
C11 C12 H12 125.9
C13 C12 H12 125.9
Fe1 C12 H12 125.9
C12 C13 C9 108.9(6)
C12 C13 Fe1 70.2(3)
C9 C13 Fe1 69.4(3)
C12 C13 H13 125.5
C9 C13 H13 125.5
Fe1 C13 H13 126.4
N5 C14 C15 112.5(4)
N5 C14 H14A 109.1
C15 C14 H14A 109.1
N5 C14 H14B 109.1
C15 C14 H14B 109.1
H14A C14 H14B 107.8
C14 C15 H15A 109.5
C14 C15 H15B 109.5
H15A C15 H15B 109.5
C14 C15 H15C 109.5
H15A C15 H15C 109.5
H15B C15 H15C 109.5
N6 C16 C17 107.1(3)
N6 C16 H16A 110.3
C17 C16 H16A 110.3
N6 C16 H16B 110.3
C17 C16 H16B 110.3
H16A C16 H16B 108.6
N7 C17 C16 107.1(3)
N7 C17 H17A 110.3
C16 C17 H17A 110.3
N7 C17 H17B 110.3
C16 C17 H17B 110.3
H17A C17 H17B 108.6
N7 C18 C19 113.0(3)
N7 C18 H18A 109.0
C19 C18 H18A 109.0
N7 C18 H18B 109.0
C19 C18 H18B 109.0
H18A C18 H18B 107.8
C23 C19 C20 106.8(4)
C23 C19 C18 125.5(4)
C20 C19 C18 127.6(4)
C23 C19 Fe2 70.3(2)
C20 C19 Fe2 69.7(2)
C18 C19 Fe2 123.2(3)
C19 C20 C21 107.7(5)
C19 C20 Fe2 69.7(2)
C21 C20 Fe2 69.8(3)
C19 C20 H20 126.1
C21 C20 H20 126.1
Fe2 C20 H20 126.0
C22 C21 C20 108.2(5)
C22 C21 Fe2 70.3(3)
C20 C21 Fe2 69.3(3)
C22 C21 H21 125.9
C20 C21 H21 125.9
Fe2 C21 H21 126.1
C21 C22 C23 108.0(5)
C21 C22 Fe2 69.9(3)
C23 C22 Fe2 70.2(3)
C21 C22 H22 126.0
C23 C22 H22 126.0
Fe2 C22 H22 125.5
C22 C23 C19 109.3(5)
C22 C23 Fe2 70.0(3)
C19 C23 Fe2 69.2(2)
C22 C23 H23 125.4
C19 C23 H23 125.4
Fe2 C23 H23 127.1
C28 C24 C25 107.7(7)
C28 C24 Fe2 70.7(4)
C25 C24 Fe2 70.1(4)
C28 C24 H24 126.1
C25 C24 H24 126.1
Fe2 C24 H24 124.6
C26 C25 C24 106.0(7)
C26 C25 Fe2 70.6(4)
C24 C25 Fe2 69.3(4)
C26 C25 H25 127.0
C24 C25 H25 127.0
Fe2 C25 H25 124.7
C27 C26 C25 109.1(7)
C27 C26 Fe2 70.9(3)
C25 C26 Fe2 69.6(4)
C27 C26 H26 125.4
C25 C26 H26 125.4
Fe2 C26 H26 125.6
C26 C27 C28 108.9(7)
C26 C27 Fe2 70.7(3)
C28 C27 Fe2 69.9(3)
C26 C27 H27 125.5
C28 C27 H27 125.5
Fe2 C27 H27 125.4
C27 C28 C24 108.2(7)
C27 C28 Fe2 71.0(4)
C24 C28 Fe2 69.8(4)
C27 C28 H28 125.9
C24 C28 H28 125.9
Fe2 C28 H28 124.9
N6 C29 C30 111.6(5)
N6 C29 H29A 109.3
C30 C29 H29A 109.3
N6 C29 H29B 109.3
C30 C29 H29B 109.3
H29A C29 H29B 108.0
C29 C30 H30A 109.5
C29 C30 H30B 109.5
H30A C30 H30B 109.5
C29 C30 H30C 109.5
H30A C30 H30C 109.5
H30B C30 H30C 109.5
N11 C31 C32 109.6(4)
N11 C31 H31A 109.7
C32 C31 H31A 109.7
N11 C31 H31B 109.7
C32 C31 H31B 109.7
H31A C31 H31B 108.2
N12 C32 C31 107.1(4)
N12 C32 H32A 110.3
C31 C32 H32A 110.3
N12 C32 H32B 110.3
C31 C32 H32B 110.3
H32A C32 H32B 108.6
N12 C33 C34 112.5(3)
N12 C33 H33A 109.1
C34 C33 H33A 109.1
N12 C33 H33B 109.1
C34 C33 H33B 109.1
H33A C33 H33B 107.8
C38 C34 C35 107.4(3)
C38 C34 C33 126.0(3)
C35 C34 C33 126.4(3)
C38 C34 Fe3 69.9(2)
C35 C34 Fe3 69.3(2)
C33 C34 Fe3 130.2(3)
C36 C35 C34 107.8(4)
C36 C35 Fe3 68.9(2)
C34 C35 Fe3 69.8(2)
C36 C35 H35 126.1
C34 C35 H35 126.1
Fe3 C35 H35 126.7
C37 C36 C35 108.3(4)
C37 C36 Fe3 70.3(3)
C35 C36 Fe3 70.3(2)
C37 C36 H36 125.8
C35 C36 H36 125.8
Fe3 C36 H36 125.2
C36 C37 C38 108.3(4)
C36 C37 Fe3 69.3(3)
C38 C37 Fe3 70.1(3)
C36 C37 H37 125.9
C38 C37 H37 125.9
Fe3 C37 H37 126.3
C34 C38 C37 108.2(4)
C34 C38 Fe3 69.8(2)
C37 C38 Fe3 69.2(3)
C34 C38 H38 125.9
C37 C38 H38 125.9
Fe3 C38 H38 126.7
C40 C39 C43 106.5(6)
C40 C39 Fe3 70.3(3)
C43 C39 Fe3 68.9(3)
C40 C39 H39 126.8
C43 C39 H39 126.8
Fe3 C39 H39 125.7
C41 C40 C39 108.8(5)
C41 C40 Fe3 70.1(3)
C39 C40 Fe3 69.3(3)
C41 C40 H40 125.6
C39 C40 H40 125.6
Fe3 C40 H40 126.6
C40 C41 C42 109.2(6)
C40 C41 Fe3 70.2(3)
C42 C41 Fe3 69.7(3)
C40 C41 H41 125.4
C42 C41 H41 125.4
Fe3 C41 H41 126.3
C41 C42 C43 107.9(6)
C41 C42 Fe3 70.4(3)
C43 C42 Fe3 69.2(3)
C41 C42 H42 126.0
C43 C42 H42 126.0
Fe3 C42 H42 125.9
C42 C43 C39 107.6(5)
C42 C43 Fe3 70.1(3)
C39 C43 Fe3 69.6(3)
C42 C43 H43 126.2
C39 C43 H43 126.2
Fe3 C43 H43 125.7
N11 C44 C45 120.1(8)
N11 C44 H44A 107.3
C45 C44 H44A 107.3
N11 C44 H44B 107.3
C45 C44 H44B 107.3
H44A C44 H44B 106.9
C44 C45 H45A 109.5
C44 C45 H45B 109.5
H45A C45 H45B 109.5
C44 C45 H45C 109.5
H45A C45 H45C 109.5
H45B C45 H45C 109.5
N13 C46 C47 106.7(4)
N13 C46 H46A 110.4
C47 C46 H46A 110.4
N13 C46 H46B 110.4
C47 C46 H46B 110.4
H46A C46 H46B 108.6
N14 C47 C46 105.8(4)
N14 C47 H47A 110.6
C46 C47 H47A 110.6
N14 C47 H47B 110.6
C46 C47 H47B 110.6
H47A C47 H47B 108.7
N14 C48 C49 112.9(4)
N14 C48 H48A 109.0
C49 C48 H48A 109.0
N14 C48 H48B 109.0
C49 C48 H48B 109.0
H48A C48 H48B 107.8
C50 C49 C53 106.8(5)
C50 C49 C48 126.6(5)
C53 C49 C48 126.6(4)
C50 C49 Fe4 69.6(3)
C53 C49 Fe4 70.0(3)
C48 C49 Fe4 124.8(3)
C49 C50 C51 107.1(6)
C49 C50 Fe4 69.7(3)
C51 C50 Fe4 69.6(3)
C49 C50 H50 126.4
C51 C50 H50 126.4
Fe4 C50 H50 125.8
C52 C51 C50 108.8(5)
C52 C51 Fe4 70.8(4)
C50 C51 Fe4 69.0(3)
C52 C51 H51 125.6
C50 C51 H51 125.6
Fe4 C51 H51 126.1
C51 C52 C53 108.3(6)
C51 C52 Fe4 69.9(3)
C53 C52 Fe4 69.8(3)
C51 C52 H52 125.8
C53 C52 H52 125.8
Fe4 C52 H52 126.1
C52 C53 C49 109.0(6)
C52 C53 Fe4 70.3(3)
C49 C53 Fe4 69.1(3)
C52 C53 H53 125.5
C49 C53 H53 125.5
Fe4 C53 H53 126.7
C55 C54 C58 108.2(7)
C55 C54 Fe4 70.6(4)
C58 C54 Fe4 69.1(4)
C55 C54 H54 125.9
C58 C54 H54 125.9
Fe4 C54 H54 126.0
C54 C55 C56 113.6(8)
C54 C55 Fe4 72.0(4)
C56 C55 Fe4 71.3(4)
C54 C55 H55 123.2
C56 C55 H55 123.2
Fe4 C55 H55 125.1
C55 C56 C57 108.7(8)
C55 C56 Fe4 71.0(4)
C57 C56 Fe4 69.7(4)
C55 C56 H56 125.6
C57 C56 H56 125.6
Fe4 C56 H56 125.2
C56 C57 C58 105.8(6)
C56 C57 Fe4 70.7(3)
C58 C57 Fe4 68.9(3)
C56 C57 H57 127.1
C58 C57 H57 127.1
Fe4 C57 H57 124.9
C54 C58 C57 103.7(7)
C54 C58 Fe4 70.4(4)
C57 C58 Fe4 68.1(3)
C54 C58 H58 128.1
C57 C58 H58 128.1
Fe4 C58 H58 125.0
C60 C59 N13 122.8(8)
C60 C59 H59A 106.6
N13 C59 H59A 106.6
C60 C59 H59B 106.6
N13 C59 H59B 106.6
H59A C59 H59B 106.6
C59 C60 H60A 109.5
C59 C60 H60B 109.5
H60A C60 H60B 109.5
C59 C60 H60C 109.5
H60A C60 H60C 109.5
H60B C60 H60C 109.5

loop_
_geom_bond_atom_site_label_1
_geom_bond_atom_site_label_2
_geom_bond_distance
Fe1 C4 2.029(4)
Fe1 C5 2.032(4)
Fe1 C6 2.032(5)
Fe1 C7 2.042(5)
Fe1 C8 2.038(4)
Fe1 C9 2.015(5)
Fe1 C10 2.013(5)
Fe1 C11 2.022(5)
Fe1 C12 2.031(5)
Fe1 C13 2.028(5)
Fe2 C19 2.024(4)
Fe2 C20 2.024(4)
Fe2 C21 2.032(5)
Fe2 C22 2.037(5)
Fe2 C23 2.039(4)
Fe2 C24 2.004(6)
Fe2 C25 2.015(6)
Fe2 C26 2.027(5)
Fe2 C27 2.030(5)
Fe2 C28 2.016(6)
Fe3 C34 2.043(4)
Fe3 C35 2.036(4)
Fe3 C36 2.019(4)
Fe3 C37 2.032(5)
Fe3 C38 2.044(4)
Fe3 C39 2.027(5)
Fe3 C40 2.040(5)
Fe3 C41 2.039(5)
Fe3 C42 2.029(5)
Fe3 C43 2.017(5)
Fe4 C49 2.018(4)
Fe4 C50 2.017(5)
Fe4 C51 2.025(5)
Fe4 C52 2.036(6)
Fe4 C53 2.030(5)
Fe4 C54 2.030(6)
Fe4 C55 2.014(6)
Fe4 C56 2.017(6)
Fe4 C57 2.004(5)
Fe4 C58 2.014(6)
P1 N1 1.614(3)
P1 N2 1.589(3)
P1 N4 1.648(3)
P1 N5 1.662(3)
P2 Cl1 2.0211(17)
P2 Cl2 2.0126(17)
P2 N1 1.558(3)
P2 N3 1.569(3)
P3 N2 1.589(3)
P3 N3 1.612(3)
P3 N6 1.637(3)
P3 N7 1.635(3)
P4 N8 1.620(3)
P4 N9 1.586(3)
P4 N11 1.637(4)
P4 N12 1.636(3)
P5 Cl3 2.0153(15)
P5 Cl4 2.0271(16)
P5 N8 1.565(3)
P5 N10 1.552(3)
P6 N9 1.593(3)
P6 N10 1.618(3)
P6 N13 1.644(3)
P6 N14 1.636(3)
N4 C2 1.466(5)
N4 C3 1.463(5)
N5 C1 1.468(5)
N5 C14 1.460(5)
N6 C16 1.445(5)
N6 C29 1.450(6)
N7 C17 1.428(5)
N7 C18 1.459(5)
N11 C31 1.418(6)
N11 C44 1.437(7)
N12 C32 1.457(5)
N12 C33 1.451(5)
N13 C46 1.453(6)
N13 C59 1.432(7)
N14 C47 1.433(5)
N14 C48 1.463(5)
C1 H1A 0.9700
C1 H1B 0.9700
C2 C1 1.508(6)
C2 H2A 0.9700
C2 H2B 0.9700
C3 H3A 0.9700
C3 H3B 0.9700
C4 C3 1.493(5)
C4 C5 1.420(6)
C4 C8 1.415(6)
C5 C6 1.410(7)
C5 H5 0.9300
C6 H6 0.9300
C7 C6 1.404(8)
C7 H7 0.9300
C8 C7 1.408(7)
C8 H8 0.9300
C9 C10 1.382(10)
C9 H9 0.9300
C10 H10 0.9300
C11 C10 1.409(10)
C11 C12 1.378(9)
C11 H11 0.9300
C12 H12 0.9300
C13 C9 1.387(9)
C13 C12 1.380(8)
C13 H13 0.9300
C14 C15 1.505(6)
C14 H14A 0.9700
C14 H14B 0.9700
C15 H15A 0.9600
C15 H15B 0.9600
C15 H15C 0.9600
C16 H16A 0.9700
C16 H16B 0.9700
C17 C16 1.496(6)
C17 H17A 0.9700
C17 H17B 0.9700
C18 H18A 0.9700
C18 H18B 0.9700
C19 C18 1.493(5)
C19 C20 1.406(6)
C19 C23 1.406(6)
C20 C21 1.418(8)
C20 H20 0.9300
C21 C22 1.386(9)
C21 H21 0.9300
C22 H22 0.9300
C23 C22 1.389(7)
C23 H23 0.9300
C24 C28 1.358(13)
C24 H24 0.9300
C25 C24 1.395(13)
C25 H25 0.9300
C26 C25 1.375(12)
C26 C27 1.334(9)
C26 H26 0.9300
C27 C28 1.355(10)
C27 H27 0.9300
C29 C30 1.515(8)
C29 H29A 0.9700
C29 H29B 0.9700
C30 H30A 0.9600
C30 H30B 0.9600
C30 H30C 0.9600
C31 C32 1.482(7)
C31 H31A 0.9700
C31 H31B 0.9700
C32 H32A 0.9700
C32 H32B 0.9700
C33 C34 1.504(5)
C33 H33A 0.9700
C33 H33B 0.9700
C34 C38 1.410(5)
C35 C34 1.425(5)
C35 C36 1.413(6)
C35 H35 0.9300
C36 C37 1.397(7)
C36 H36 0.9300
C37 H37 0.9300
C38 C37 1.416(6)
C38 H38 0.9300
C39 H39 0.9300
C40 C39 1.407(8)
C40 C41 1.384(9)
C40 H40 0.9300
C41 C42 1.387(8)
C41 H41 0.9300
C42 H42 0.9300
C43 C39 1.433(8)
C43 C42 1.407(9)
C43 H43 0.9300
C44 C45 1.503(13)
C44 H44A 0.9700
C44 H44B 0.9700
C45 H45A 0.9600
C45 H45B 0.9600
C45 H45C 0.9600
C46 H46A 0.9700
C46 H46B 0.9700
C47 C46 1.503(7)
C47 H47A 0.9700
C47 H47B 0.9700
C48 H48A 0.9700
C48 H48B 0.9700
C49 C48 1.488(6)
C49 C50 1.402(6)
C49 C53 1.414(7)
C50 H50 0.9300
C51 C50 1.430(9)
C51 C52 1.364(10)
C51 H51 0.9300
C52 H52 0.9300
C53 C52 1.390(9)
C53 H53 0.9300
C54 C58 1.400(12)
C54 H54 0.9300
C55 C54 1.298(11)
C55 H55 0.9300
C56 C55 1.302(10)
C56 H56 0.9300
C57 C56 1.361(11)
C57 C58 1.473(12)
C57 H57 0.9300
C59 C60 1.401(12)
C59 H59A 0.9700
C59 H59B 0.9700
C28 H28 0.9300
C58 H58 0.9300
C60 H60A 0.9600
C60 H60B 0.9600
C60 H60C 0.9600

loop_
_geom_torsion_atom_site_label_1
_geom_torsion_atom_site_label_2
_geom_torsion_atom_site_label_3
_geom_torsion_atom_site_label_4
_geom_torsion
C10 Fe1 C4 C8 -128.5(4)
C9 Fe1 C4 C8 -169.1(4)
C11 Fe1 C4 C8 -85.4(4)
C13 Fe1 C4 C8 162.3(8)
C12 Fe1 C4 C8 -52.8(6)
C5 Fe1 C4 C8 118.1(4)
C6 Fe1 C4 C8 80.6(3)
C7 Fe1 C4 C8 37.2(3)
C10 Fe1 C4 C5 113.3(4)
C9 Fe1 C4 C5 72.7(4)
C11 Fe1 C4 C5 156.5(3)
C13 Fe1 C4 C5 44.2(9)
C12 Fe1 C4 C5 -170.9(5)
C6 Fe1 C4 C5 -37.5(3)
C8 Fe1 C4 C5 -118.1(4)
C7 Fe1 C4 C5 -81.0(3)
C10 Fe1 C4 C3 -7.6(5)
C9 Fe1 C4 C3 -48.2(5)
C11 Fe1 C4 C3 35.5(5)
C13 Fe1 C4 C3 -76.8(9)
C12 Fe1 C4 C3 68.1(6)
C5 Fe1 C4 C3 -121.0(5)
C6 Fe1 C4 C3 -158.5(4)
C8 Fe1 C4 C3 120.9(5)
C7 Fe1 C4 C3 158.1(4)
C10 Fe1 C5 C6 155.8(4)
C9 Fe1 C5 C6 113.8(4)
C11 Fe1 C5 C6 -170.9(5)
C13 Fe1 C5 C6 74.1(4)
C4 Fe1 C5 C6 -119.4(4)
C12 Fe1 C5 C6 45.6(9)
C8 Fe1 C5 C6 -81.1(4)
C7 Fe1 C5 C6 -37.5(3)
C10 Fe1 C5 C4 -84.7(4)
C9 Fe1 C5 C4 -126.8(3)
C11 Fe1 C5 C4 -51.5(6)
C13 Fe1 C5 C4 -166.5(3)
C12 Fe1 C5 C4 165.0(8)
C6 Fe1 C5 C4 119.4(4)
C8 Fe1 C5 C4 38.3(3)
C7 Fe1 C5 C4 81.9(3)
C10 Fe1 C6 C7 -169.9(5)
C9 Fe1 C6 C7 157.3(3)
C11 Fe1 C6 C7 45.4(10)
C13 Fe1 C6 C7 114.8(3)
C4 Fe1 C6 C7 -81.4(3)
C12 Fe1 C6 C7 74.8(4)
C5 Fe1 C6 C7 -119.2(4)
C8 Fe1 C6 C7 -37.5(3)
C10 Fe1 C6 C5 -50.7(6)
C9 Fe1 C6 C5 -83.5(4)
C11 Fe1 C6 C5 164.6(8)
C13 Fe1 C6 C5 -126.0(3)
C4 Fe1 C6 C5 37.8(3)
C12 Fe1 C6 C5 -166.0(3)
C8 Fe1 C6 C5 81.7(3)
C7 Fe1 C6 C5 119.2(4)
C10 Fe1 C7 C6 160.2(9)
C9 Fe1 C7 C6 -47.5(6)
C11 Fe1 C7 C6 -166.3(3)
C13 Fe1 C7 C6 -83.4(4)
C4 Fe1 C7 C6 82.0(3)
C12 Fe1 C7 C6 -125.8(3)
C5 Fe1 C7 C6 37.8(3)
C8 Fe1 C7 C6 119.4(4)
C10 Fe1 C7 C8 40.8(11)
C9 Fe1 C7 C8 -167.0(5)
C11 Fe1 C7 C8 74.3(4)
C13 Fe1 C7 C8 157.1(3)
C4 Fe1 C7 C8 -37.5(3)
C12 Fe1 C7 C8 114.7(3)
C5 Fe1 C7 C8 -81.7(3)
C6 Fe1 C7 C8 -119.4(4)
C10 Fe1 C8 C7 -168.5(4)
C9 Fe1 C8 C7 156.0(9)
C11 Fe1 C8 C7 -126.6(4)
C13 Fe1 C8 C7 -49.6(7)
C4 Fe1 C8 C7 119.8(4)
C12 Fe1 C8 C7 -84.2(4)
C5 Fe1 C8 C7 81.3(4)
C6 Fe1 C8 C7 37.4(3)
C10 Fe1 C8 C4 71.7(4)
C9 Fe1 C8 C4 36.2(10)
C11 Fe1 C8 C4 113.6(3)
C13 Fe1 C8 C4 -169.4(5)
C12 Fe1 C8 C4 156.0(3)
C5 Fe1 C8 C4 -38.5(3)
C6 Fe1 C8 C4 -82.4(3)
C7 Fe1 C8 C4 -119.8(4)
C11 Fe1 C9 C10 -38.1(4)
C13 Fe1 C9 C10 -117.9(6)
C4 Fe1 C9 C10 73.6(4)
C12 Fe1 C9 C10 -81.2(4)
C5 Fe1 C9 C10 114.5(4)
C6 Fe1 C9 C10 157.1(4)
C8 Fe1 C9 C10 44.8(11)
C7 Fe1 C9 C10 -170.0(5)
C10 Fe1 C9 C13 117.9(6)
C11 Fe1 C9 C13 79.8(4)
C4 Fe1 C9 C13 -168.6(3)
C12 Fe1 C9 C13 36.7(4)
C5 Fe1 C9 C13 -127.6(4)
C6 Fe1 C9 C13 -85.0(4)
C8 Fe1 C9 C13 162.7(8)
C7 Fe1 C9 C13 -52.2(7)
C11 Fe1 C10 C9 119.0(5)
C13 Fe1 C10 C9 38.2(4)
C4 Fe1 C10 C9 -126.0(4)
C12 Fe1 C10 C9 81.5(4)
C5 Fe1 C10 C9 -82.7(4)
C6 Fe1 C10 C9 -47.6(7)
C8 Fe1 C10 C9 -166.7(3)
C7 Fe1 C10 C9 160.6(9)
C9 Fe1 C10 C11 -119.0(5)
C13 Fe1 C10 C11 -80.8(4)
C4 Fe1 C10 C11 114.9(4)
C12 Fe1 C10 C11 -37.5(4)
C5 Fe1 C10 C11 158.3(3)
C6 Fe1 C10 C11 -166.6(4)
C8 Fe1 C10 C11 74.3(4)
C7 Fe1 C10 C11 41.6(11)
C10 Fe1 C11 C12 -118.3(5)
C9 Fe1 C11 C12 -80.9(4)
C13 Fe1 C11 C12 -37.4(4)
C4 Fe1 C11 C12 158.2(3)
C5 Fe1 C11 C12 -165.5(4)
C6 Fe1 C11 C12 37.5(11)
C8 Fe1 C11 C12 114.7(4)
C7 Fe1 C11 C12 73.3(4)
C9 Fe1 C11 C10 37.4(4)
C13 Fe1 C11 C10 81.0(4)
C4 Fe1 C11 C10 -83.4(4)
C12 Fe1 C11 C10 118.3(5)
C5 Fe1 C11 C10 -47.2(7)
C6 Fe1 C11 C10 155.9(9)
C8 Fe1 C11 C10 -127.0(4)
C7 Fe1 C11 C10 -168.4(4)
C10 Fe1 C12 C11 38.6(4)
C9 Fe1 C12 C11 82.2(4)
C13 Fe1 C12 C11 119.2(6)
C4 Fe1 C12 C11 -46.9(7)
C5 Fe1 C12 C11 155.7(8)
C6 Fe1 C12 C11 -168.4(4)
C8 Fe1 C12 C11 -84.0(4)
C7 Fe1 C12 C11 -127.0(4)
C10 Fe1 C12 C13 -80.6(5)
C9 Fe1 C12 C13 -37.0(4)
C11 Fe1 C12 C13 -119.2(6)
C4 Fe1 C12 C13 -166.1(4)
C5 Fe1 C12 C13 36.6(10)
C6 Fe1 C12 C13 72.4(5)
C8 Fe1 C12 C13 156.9(4)
C7 Fe1 C12 C13 113.8(4)
C10 Fe1 C13 C12 82.0(5)
C9 Fe1 C13 C12 120.2(6)
C11 Fe1 C13 C12 37.4(4)
C4 Fe1 C13 C12 156.7(7)
C5 Fe1 C13 C12 -168.4(4)
C6 Fe1 C13 C12 -127.2(4)
C8 Fe1 C13 C12 -49.9(7)
C7 Fe1 C13 C12 -84.5(5)
C10 Fe1 C13 C9 -38.2(4)
C11 Fe1 C13 C9 -82.8(5)
C4 Fe1 C13 C9 36.5(10)
C12 Fe1 C13 C9 -120.2(6)
C5 Fe1 C13 C9 71.4(5)
C6 Fe1 C13 C9 112.6(4)
C8 Fe1 C13 C9 -170.1(5)
C7 Fe1 C13 C9 155.2(4)
C24 Fe2 C19 C23 120.0(5)
C25 Fe2 C19 C23 79.5(5)
C28 Fe2 C19 C23 160.8(4)
C20 Fe2 C19 C23 -117.4(4)
C26 Fe2 C19 C23 57.5(9)
C27 Fe2 C19 C23 -170.8(5)
C21 Fe2 C19 C23 -79.3(3)
C22 Fe2 C19 C23 -36.3(3)
C24 Fe2 C19 C20 -122.6(6)
C25 Fe2 C19 C20 -163.1(5)
C28 Fe2 C19 C20 -81.8(5)
C26 Fe2 C19 C20 174.9(8)
C27 Fe2 C19 C20 -53.4(6)
C21 Fe2 C19 C20 38.1(4)
C22 Fe2 C19 C20 81.1(4)
C23 Fe2 C19 C20 117.4(4)
C24 Fe2 C19 C18 -0.3(6)
C25 Fe2 C19 C18 -40.8(6)
C28 Fe2 C19 C18 40.6(5)
C20 Fe2 C19 C18 122.4(5)
C26 Fe2 C19 C18 -62.8(9)
C27 Fe2 C19 C18 68.9(7)
C21 Fe2 C19 C18 160.5(4)
C22 Fe2 C19 C18 -156.5(4)
C23 Fe2 C19 C18 -120.3(5)
C24 Fe2 C20 C19 75.7(5)
C25 Fe2 C20 C19 48.2(9)
C28 Fe2 C20 C19 115.6(4)
C26 Fe2 C20 C19 -176.6(5)
C27 Fe2 C20 C19 155.9(3)
C21 Fe2 C20 C19 -118.8(5)
C22 Fe2 C20 C19 -81.8(3)
C23 Fe2 C20 C19 -38.6(3)
C24 Fe2 C20 C21 -165.5(5)
C25 Fe2 C20 C21 167.1(8)
C28 Fe2 C20 C21 -125.6(5)
C19 Fe2 C20 C21 118.8(5)
C26 Fe2 C20 C21 -57.8(7)
C27 Fe2 C20 C21 -85.3(4)
C22 Fe2 C20 C21 37.0(4)
C23 Fe2 C20 C21 80.2(4)
C24 Fe2 C21 C22 159.7(8)
C25 Fe2 C21 C22 -50.3(8)
C28 Fe2 C21 C22 -167.2(4)
C19 Fe2 C21 C22 81.5(3)
C20 Fe2 C21 C22 119.4(5)
C26 Fe2 C21 C22 -85.5(4)
C27 Fe2 C21 C22 -126.2(4)
C23 Fe2 C21 C22 37.6(3)
C24 Fe2 C21 C20 40.3(9)
C25 Fe2 C21 C20 -169.7(6)
C28 Fe2 C21 C20 73.5(4)
C19 Fe2 C21 C20 -37.9(3)
C26 Fe2 C21 C20 155.2(4)
C27 Fe2 C21 C20 114.4(4)
C22 Fe2 C21 C20 -119.4(5)
C23 Fe2 C21 C20 -81.7(3)
C24 Fe2 C22 C21 -163.3(7)
C25 Fe2 C22 C21 158.8(5)
C28 Fe2 C22 C21 37.7(10)
C19 Fe2 C22 C21 -81.9(3)
C20 Fe2 C22 C21 -38.0(3)
C26 Fe2 C22 C21 115.4(4)
C27 Fe2 C22 C21 74.7(4)
C23 Fe2 C22 C21 -118.8(5)
C24 Fe2 C22 C23 -44.5(9)
C25 Fe2 C22 C23 -82.5(5)
C28 Fe2 C22 C23 156.4(8)
C19 Fe2 C22 C23 36.8(3)
C20 Fe2 C22 C23 80.8(3)
C26 Fe2 C22 C23 -125.8(4)
C27 Fe2 C22 C23 -166.5(4)
C21 Fe2 C22 C23 118.8(5)
C24 Fe2 C23 C22 161.2(6)
C25 Fe2 C23 C22 117.5(6)
C28 Fe2 C23 C22 -163.7(7)
C19 Fe2 C23 C22 -120.9(5)
C20 Fe2 C23 C22 -82.2(4)
C26 Fe2 C23 C22 76.7(5)
C27 Fe2 C23 C22 43.8(11)
C21 Fe2 C23 C22 -37.6(4)
C24 Fe2 C23 C19 -77.9(5)
C25 Fe2 C23 C19 -121.6(5)
C28 Fe2 C23 C19 -42.8(8)
C20 Fe2 C23 C19 38.8(3)
C26 Fe2 C23 C19 -162.4(4)
C27 Fe2 C23 C19 164.8(9)
C21 Fe2 C23 C19 83.3(3)
C22 Fe2 C23 C19 120.9(5)
C25 Fe2 C24 C28 -118.0(7)
C19 Fe2 C24 C28 116.1(5)
C20 Fe2 C24 C28 74.9(5)
C26 Fe2 C24 C28 -79.4(5)
C27 Fe2 C24 C28 -37.3(4)
C21 Fe2 C24 C28 44.3(10)
C22 Fe2 C24 C28 -170.4(5)
C23 Fe2 C24 C28 157.6(4)
C28 Fe2 C24 C25 118.0(7)
C19 Fe2 C24 C25 -125.9(5)
C20 Fe2 C24 C25 -167.1(5)
C26 Fe2 C24 C25 38.6(5)
C27 Fe2 C24 C25 80.7(5)
C21 Fe2 C24 C25 162.3(7)
C22 Fe2 C24 C25 -52.4(8)
C23 Fe2 C24 C25 -84.4(5)
C24 Fe2 C25 C26 116.5(7)
C28 Fe2 C25 C26 78.9(5)
C19 Fe2 C25 C26 -170.7(4)
C20 Fe2 C25 C26 152.6(7)
C27 Fe2 C25 C26 36.1(4)
C21 Fe2 C25 C26 -49.2(9)
C22 Fe2 C25 C26 -85.2(5)
C23 Fe2 C25 C26 -127.8(4)
C28 Fe2 C25 C24 -37.6(5)
C19 Fe2 C25 C24 72.9(6)
C20 Fe2 C25 C24 36.1(10)
C26 Fe2 C25 C24 -116.5(7)
C27 Fe2 C25 C24 -80.4(5)
C21 Fe2 C25 C24 -165.6(7)
C22 Fe2 C25 C24 158.4(5)
C23 Fe2 C25 C24 115.7(5)
C24 Fe2 C26 C27 80.5(6)
C25 Fe2 C26 C27 119.9(7)
C28 Fe2 C26 C27 37.1(5)
C19 Fe2 C26 C27 148.3(7)
C20 Fe2 C26 C27 -39.7(9)
C21 Fe2 C26 C27 -80.9(5)
C22 Fe2 C26 C27 -124.4(5)
C23 Fe2 C26 C27 -166.6(4)
C24 Fe2 C26 C25 -39.4(5)
C28 Fe2 C26 C25 -82.8(6)
C19 Fe2 C26 C25 28.4(11)
C20 Fe2 C26 C25 -159.6(7)
C27 Fe2 C26 C25 -119.9(7)
C21 Fe2 C26 C25 159.2(6)
C22 Fe2 C26 C25 115.7(6)
C23 Fe2 C26 C25 73.5(6)
C24 Fe2 C27 C26 -82.0(6)
C25 Fe2 C27 C26 -37.3(5)
C28 Fe2 C27 C26 -119.6(7)
C19 Fe2 C27 C26 -160.5(5)
C20 Fe2 C27 C26 161.9(5)
C21 Fe2 C27 C26 117.9(5)
C22 Fe2 C27 C26 76.8(6)
C23 Fe2 C27 C26 42.4(12)
C24 Fe2 C27 C28 37.6(6)
C25 Fe2 C27 C28 82.3(6)
C19 Fe2 C27 C28 -41.0(8)
C20 Fe2 C27 C28 -78.5(6)
C26 Fe2 C27 C28 119.6(7)
C21 Fe2 C27 C28 -122.5(6)
C22 Fe2 C27 C28 -163.6(5)
C23 Fe2 C27 C28 162.0(9)
C24 Fe2 C28 C27 -118.6(7)
C25 Fe2 C28 C27 -80.0(6)
C19 Fe2 C28 C27 160.8(4)
C20 Fe2 C28 C27 118.5(5)
C26 Fe2 C28 C27 -36.4(5)
C21 Fe2 C28 C27 77.5(5)
C22 Fe2 C28 C27 48.6(11)
C23 Fe2 C28 C27 -168.8(5)
C25 Fe2 C28 C24 38.6(5)
C19 Fe2 C28 C24 -80.5(6)
C20 Fe2 C28 C24 -122.9(5)
C26 Fe2 C28 C24 82.3(6)
C27 Fe2 C28 C24 118.6(7)
C21 Fe2 C28 C24 -163.9(5)
C22 Fe2 C28 C24 167.3(8)
C23 Fe2 C28 C24 -50.1(9)
C43 Fe3 C34 C38 -158.8(6)
C36 Fe3 C34 C38 -81.0(3)
C39 Fe3 C34 C38 160.5(3)
C42 Fe3 C34 C38 35.2(7)
C37 Fe3 C34 C38 -37.5(3)
C35 Fe3 C34 C38 -118.6(3)
C41 Fe3 C34 C38 74.5(4)
C40 Fe3 C34 C38 117.0(3)
C43 Fe3 C34 C35 -40.2(6)
C36 Fe3 C34 C35 37.7(2)
C39 Fe3 C34 C35 -80.8(3)
C42 Fe3 C34 C35 153.8(6)
C37 Fe3 C34 C35 81.2(3)
C41 Fe3 C34 C35 -166.8(3)
C40 Fe3 C34 C35 -124.3(3)
C38 Fe3 C34 C35 118.6(3)
C43 Fe3 C34 C33 80.6(7)
C36 Fe3 C34 C33 158.4(4)
C39 Fe3 C34 C33 40.0(4)
C42 Fe3 C34 C33 -85.4(7)
C37 Fe3 C34 C33 -158.1(4)
C35 Fe3 C34 C33 120.8(4)
C41 Fe3 C34 C33 -46.1(5)
C40 Fe3 C34 C33 -3.6(4)
C38 Fe3 C34 C33 -120.6(4)
C43 Fe3 C35 C36 -75.7(3)
C39 Fe3 C35 C36 -120.3(3)
C42 Fe3 C35 C36 -36.9(7)
C37 Fe3 C35 C36 37.7(3)
C41 Fe3 C35 C36 159.3(8)
C40 Fe3 C35 C36 -162.5(3)
C34 Fe3 C35 C36 119.4(3)
C38 Fe3 C35 C36 81.6(3)
C43 Fe3 C35 C34 165.0(3)
C36 Fe3 C35 C34 -119.4(3)
C39 Fe3 C35 C34 120.3(3)
C42 Fe3 C35 C34 -156.3(6)
C37 Fe3 C35 C34 -81.7(2)
C41 Fe3 C35 C34 39.9(9)
C40 Fe3 C35 C34 78.1(3)
C38 Fe3 C35 C34 -37.8(2)
C43 Fe3 C36 C37 -119.0(3)
C39 Fe3 C36 C37 -160.4(3)
C42 Fe3 C36 C37 -77.0(4)
C35 Fe3 C36 C37 118.9(4)
C41 Fe3 C36 C37 -47.4(6)
C40 Fe3 C36 C37 173.9(6)
C34 Fe3 C36 C37 81.1(3)
C38 Fe3 C36 C37 37.6(3)
C43 Fe3 C36 C35 122.2(3)
C39 Fe3 C36 C35 80.8(3)
C42 Fe3 C36 C35 164.1(3)
C37 Fe3 C36 C35 -118.9(4)
C41 Fe3 C36 C35 -166.3(5)
C40 Fe3 C36 C35 55.1(8)
C34 Fe3 C36 C35 -37.7(2)
C38 Fe3 C36 C35 -81.3(3)
C43 Fe3 C37 C36 78.1(4)
C39 Fe3 C37 C36 51.6(8)
C42 Fe3 C37 C36 118.7(3)
C35 Fe3 C37 C36 -38.1(3)
C41 Fe3 C37 C36 158.5(3)
C40 Fe3 C37 C36 -175.7(5)
C34 Fe3 C37 C36 -82.3(3)
C38 Fe3 C37 C36 -119.5(4)
C43 Fe3 C37 C38 -162.4(3)
C36 Fe3 C37 C38 119.5(4)
C39 Fe3 C37 C38 171.1(6)
C42 Fe3 C37 C38 -121.8(3)
C35 Fe3 C37 C38 81.4(3)
C41 Fe3 C37 C38 -82.0(3)
C40 Fe3 C37 C38 -56.2(6)
C34 Fe3 C37 C38 37.2(3)
C43 Fe3 C38 C34 161.7(5)
C36 Fe3 C38 C34 82.4(3)
C39 Fe3 C38 C34 -51.3(7)
C42 Fe3 C38 C34 -165.9(3)
C37 Fe3 C38 C34 119.7(4)
C35 Fe3 C38 C34 38.3(2)
C41 Fe3 C38 C34 -124.5(3)
C40 Fe3 C38 C34 -83.9(3)
C43 Fe3 C38 C37 42.0(7)
C36 Fe3 C38 C37 -37.4(3)
C39 Fe3 C38 C37 -171.0(6)
C42 Fe3 C38 C37 74.4(4)
C35 Fe3 C38 C37 -81.5(3)
C41 Fe3 C38 C37 115.8(3)
C40 Fe3 C38 C37 156.4(3)
C34 Fe3 C38 C37 -119.7(4)
C43 Fe3 C39 C40 117.5(5)
C36 Fe3 C39 C40 -168.9(3)
C42 Fe3 C39 C40 79.6(4)
C37 Fe3 C39 C40 152.9(6)
C35 Fe3 C39 C40 -125.5(3)
C41 Fe3 C39 C40 36.6(3)
C34 Fe3 C39 C40 -81.9(4)
C38 Fe3 C39 C40 -43.9(8)
C36 Fe3 C39 C43 73.6(4)
C42 Fe3 C39 C43 -37.9(4)
C37 Fe3 C39 C43 35.5(8)
C35 Fe3 C39 C43 117.1(4)
C41 Fe3 C39 C43 -80.9(4)
C40 Fe3 C39 C43 -117.5(5)
C34 Fe3 C39 C43 160.6(3)
C38 Fe3 C39 C43 -161.4(6)
C43 Fe3 C40 C41 80.9(4)
C36 Fe3 C40 C41 153.4(6)
C39 Fe3 C40 C41 120.2(5)
C42 Fe3 C40 C41 36.8(4)
C37 Fe3 C40 C41 -36.4(7)
C35 Fe3 C40 C41 -163.7(3)
C34 Fe3 C40 C41 -120.3(3)
C38 Fe3 C40 C41 -76.7(4)
C43 Fe3 C40 C39 -39.3(4)
C36 Fe3 C40 C39 33.2(9)
C42 Fe3 C40 C39 -83.4(4)
C37 Fe3 C40 C39 -156.5(5)
C35 Fe3 C40 C39 76.1(4)
C41 Fe3 C40 C39 -120.2(5)
C34 Fe3 C40 C39 119.5(3)
C38 Fe3 C40 C39 163.1(3)
C43 Fe3 C41 C40 -82.3(4)
C36 Fe3 C41 C40 -162.6(4)
C39 Fe3 C41 C40 -37.3(4)
C42 Fe3 C41 C40 -120.4(6)
C37 Fe3 C41 C40 164.0(3)
C35 Fe3 C41 C40 49.7(10)
C34 Fe3 C41 C40 80.6(4)
C38 Fe3 C41 C40 121.5(3)
C43 Fe3 C41 C42 38.0(4)
C36 Fe3 C41 C42 -42.3(8)
C39 Fe3 C41 C42 83.1(5)
C37 Fe3 C41 C42 -75.6(5)
C35 Fe3 C41 C42 170.0(7)
C40 Fe3 C41 C42 120.4(6)
C34 Fe3 C41 C42 -159.0(4)
C38 Fe3 C41 C42 -118.1(4)
C43 Fe3 C42 C41 -119.0(6)
C36 Fe3 C42 C41 160.6(4)
C39 Fe3 C42 C41 -80.4(5)
C37 Fe3 C42 C41 120.0(4)
C35 Fe3 C42 C41 -172.7(5)
C40 Fe3 C42 C41 -36.6(4)
C34 Fe3 C42 C41 53.8(8)
C38 Fe3 C42 C41 79.7(5)
C36 Fe3 C42 C43 -80.5(4)
C39 Fe3 C42 C43 38.6(4)
C37 Fe3 C42 C43 -121.0(4)
C35 Fe3 C42 C43 -53.7(8)
C41 Fe3 C42 C43 119.0(6)
C40 Fe3 C42 C43 82.4(4)
C34 Fe3 C42 C43 172.8(5)
C38 Fe3 C42 C43 -161.3(3)
C36 Fe3 C43 C42 116.4(4)
C39 Fe3 C43 C42 -118.6(5)
C37 Fe3 C43 C42 75.2(4)
C35 Fe3 C43 C42 157.6(3)
C41 Fe3 C43 C42 -37.3(4)
C40 Fe3 C43 C42 -80.2(4)
C34 Fe3 C43 C42 -172.3(5)
C38 Fe3 C43 C42 44.7(7)
C36 Fe3 C43 C39 -125.0(4)
C42 Fe3 C43 C39 118.6(5)
C37 Fe3 C43 C39 -166.3(3)
C35 Fe3 C43 C39 -83.9(4)
C41 Fe3 C43 C39 81.3(4)
C40 Fe3 C43 C39 38.3(4)
C34 Fe3 C43 C39 -53.7(7)
C38 Fe3 C43 C39 163.3(5)
C57 Fe4 C49 C50 112.0(5)
C55 Fe4 C49 C50 -175.0(5)
C58 Fe4 C49 C50 70.4(6)
C56 Fe4 C49 C50 154.2(4)
C51 Fe4 C49 C50 -38.8(4)
C53 Fe4 C49 C50 -117.6(5)
C52 Fe4 C49 C50 -81.1(4)
C57 Fe4 C49 C53 -130.4(5)
C55 Fe4 C49 C53 -57.4(5)
C58 Fe4 C49 C53 -171.9(5)
C50 Fe4 C49 C53 117.6(5)
C56 Fe4 C49 C53 -88.2(4)
C51 Fe4 C49 C53 78.8(4)
C52 Fe4 C49 C53 36.5(4)
C57 Fe4 C49 C48 -9.1(5)
C55 Fe4 C49 C48 63.9(6)
C58 Fe4 C49 C48 -50.7(6)
C50 Fe4 C49 C48 -121.1(6)
C56 Fe4 C49 C48 33.1(5)
C51 Fe4 C49 C48 -159.9(5)
C53 Fe4 C49 C48 121.3(5)
C52 Fe4 C49 C48 157.8(5)
C57 Fe4 C50 C49 -86.0(5)
C58 Fe4 C50 C49 -133.2(5)
C56 Fe4 C50 C49 -49.6(7)
C51 Fe4 C50 C49 118.2(5)
C53 Fe4 C50 C49 38.7(3)
C54 Fe4 C50 C49 -173.2(4)
C52 Fe4 C50 C49 82.0(4)
C57 Fe4 C50 C51 155.8(5)
C58 Fe4 C50 C51 108.6(6)
C56 Fe4 C50 C51 -167.8(6)
C49 Fe4 C50 C51 -118.2(5)
C53 Fe4 C50 C51 -79.5(4)
C54 Fe4 C50 C51 68.6(6)
C52 Fe4 C50 C51 -36.2(4)
C57 Fe4 C52 C51 161.1(11)
C55 Fe4 C52 C51 -134.3(5)
C58 Fe4 C52 C51 -58.5(8)
C50 Fe4 C52 C51 38.2(4)
C56 Fe4 C52 C51 -171.9(4)
C49 Fe4 C52 C51 82.1(4)
C53 Fe4 C52 C51 119.4(6)
C54 Fe4 C52 C51 -94.0(5)
C57 Fe4 C52 C53 41.7(14)
C55 Fe4 C52 C53 106.3(5)
C58 Fe4 C52 C53 -177.9(6)
C50 Fe4 C52 C53 -81.2(4)
C56 Fe4 C52 C53 68.7(5)
C49 Fe4 C52 C53 -37.3(4)
C51 Fe4 C52 C53 -119.4(6)
C54 Fe4 C52 C53 146.6(5)
C57 Fe4 C54 C55 77.3(5)
C58 Fe4 C54 C55 119.3(7)
C50 Fe4 C54 C55 -174.2(5)
C56 Fe4 C54 C55 34.2(5)
C51 Fe4 C54 C55 -132.5(5)
C53 Fe4 C54 C55 -51.9(7)
C52 Fe4 C54 C55 -89.6(6)
C57 Fe4 C54 C58 -42.0(5)
C55 Fe4 C54 C58 -119.3(7)
C50 Fe4 C54 C58 66.6(7)
C56 Fe4 C54 C58 -85.1(6)
C51 Fe4 C54 C58 108.3(6)
C53 Fe4 C54 C58 -171.1(6)
C52 Fe4 C54 C58 151.2(6)
C57 Fe4 C55 C54 -85.9(6)
C58 Fe4 C55 C54 -38.4(6)
C56 Fe4 C55 C54 -123.7(8)
C49 Fe4 C55 C54 -172.7(4)
C51 Fe4 C55 C54 68.5(7)
C53 Fe4 C55 C54 149.7(5)
C52 Fe4 C55 C54 106.6(5)
C57 Fe4 C55 C56 37.7(5)
C58 Fe4 C55 C56 85.3(6)
C49 Fe4 C55 C56 -49.0(8)
C51 Fe4 C55 C56 -167.8(5)
C53 Fe4 C55 C56 -86.6(6)
C54 Fe4 C55 C56 123.7(8)
C52 Fe4 C55 C56 -129.7(6)
C57 Fe4 C58 C54 114.5(6)
C55 Fe4 C58 C54 35.6(5)
C50 Fe4 C58 C54 -136.9(5)
C56 Fe4 C58 C54 76.6(5)
C49 Fe4 C58 C54 -178.4(4)
C51 Fe4 C58 C54 -91.5(6)
C52 Fe4 C58 C54 -53.7(8)
C55 Fe4 C58 C57 -78.9(5)
C50 Fe4 C58 C57 108.5(5)
C56 Fe4 C58 C57 -37.9(4)
C49 Fe4 C58 C57 67.1(5)
C51 Fe4 C58 C57 154.0(5)
C54 Fe4 C58 C57 -114.5(6)
C52 Fe4 C58 C57 -168.2(6)
C57 Fe4 C51 C52 -171.2(5)
C55 Fe4 C51 C52 66.4(6)
C58 Fe4 C51 C52 148.5(5)
C50 Fe4 C51 C52 -119.9(5)
C56 Fe4 C51 C52 30.0(14)
C49 Fe4 C51 C52 -81.8(4)
C53 Fe4 C51 C52 -37.5(4)
C54 Fe4 C51 C52 104.1(5)
C57 Fe4 C51 C50 -51.3(7)
C55 Fe4 C51 C50 -173.7(5)
C58 Fe4 C51 C50 -91.6(5)
C56 Fe4 C51 C50 149.9(12)
C49 Fe4 C51 C50 38.1(3)
C53 Fe4 C51 C50 82.4(4)
C54 Fe4 C51 C50 -136.0(5)
C52 Fe4 C51 C50 119.9(5)
C57 Fe4 C53 C52 -169.1(5)
C55 Fe4 C53 C52 -91.0(6)
C50 Fe4 C53 C52 81.9(5)
C56 Fe4 C53 C52 -130.9(5)
C49 Fe4 C53 C52 120.4(6)
C51 Fe4 C53 C52 36.8(5)
C54 Fe4 C53 C52 -59.0(7)
C57 Fe4 C53 C49 70.5(5)
C55 Fe4 C53 C49 148.6(4)
C50 Fe4 C53 C49 -38.5(3)
C56 Fe4 C53 C49 108.6(4)
C51 Fe4 C53 C49 -83.6(4)
C54 Fe4 C53 C49 -179.5(4)
C52 Fe4 C53 C49 -120.4(6)
C57 Fe4 C56 C55 -119.3(7)
C58 Fe4 C56 C55 -78.1(6)
C50 Fe4 C56 C55 -174.5(6)
C49 Fe4 C56 C55 152.1(5)
C51 Fe4 C56 C55 45.5(15)
C53 Fe4 C56 C55 108.7(6)
C54 Fe4 C56 C55 -33.9(5)
C52 Fe4 C56 C55 69.7(7)
C55 Fe4 C56 C57 119.3(7)
C58 Fe4 C56 C57 41.2(5)
C50 Fe4 C56 C57 -55.3(8)
C49 Fe4 C56 C57 -88.6(5)
C51 Fe4 C56 C57 164.7(11)
C53 Fe4 C56 C57 -132.1(5)
C54 Fe4 C56 C57 85.3(5)
C52 Fe4 C56 C57 -171.1(4)
C55 Fe4 C57 C56 -36.0(5)
C58 Fe4 C57 C56 -116.3(6)
C50 Fe4 C57 C56 151.2(4)
C49 Fe4 C57 C56 107.9(4)
C51 Fe4 C57 C56 -172.9(5)
C53 Fe4 C57 C56 67.3(5)
C54 Fe4 C57 C56 -76.8(5)
C52 Fe4 C57 C56 33.4(13)
C55 Fe4 C57 C58 80.3(5)
C50 Fe4 C57 C58 -92.4(5)
C56 Fe4 C57 C58 116.3(6)
C49 Fe4 C57 C58 -135.7(5)
C51 Fe4 C57 C58 -56.5(7)
C53 Fe4 C57 C58 -176.4(5)
C54 Fe4 C57 C58 39.5(5)
C52 Fe4 C57 C58 149.7(12)
N2 P1 N1 P2 -7.4(3)
N4 P1 N1 P2 121.0(2)
N5 P1 N1 P2 -135.2(2)
N1 P1 N2 P3 4.3(3)
N4 P1 N2 P3 -122.2(3)
N5 P1 N2 P3 131.9(3)
N2 P1 N4 C3 44.7(4)
N1 P1 N4 C3 -83.5(4)
N5 P1 N4 C3 161.3(3)
N2 P1 N4 C2 -101.8(3)
N1 P1 N4 C2 130.0(3)
N5 P1 N4 C2 14.8(3)
N2 P1 N5 C14 -91.3(3)
N1 P1 N5 C14 37.1(3)
N4 P1 N5 C14 150.9(3)
N2 P1 N5 C1 128.0(3)
N1 P1 N5 C1 -103.6(3)
N4 P1 N5 C1 10.2(3)
N3 P2 N1 P1 4.1(4)
Cl2 P2 N1 P1 -123.5(2)
Cl1 P2 N1 P1 130.7(2)
N1 P2 N3 P3 3.4(4)
Cl2 P2 N3 P3 131.1(2)
Cl1 P2 N3 P3 -123.0(2)
N3 P3 N2 P1 2.3(3)
N7 P3 N2 P1 -124.7(3)
N6 P3 N2 P1 129.4(3)
N2 P3 N3 P2 -6.2(3)
N7 P3 N3 P2 122.2(3)
N6 P3 N3 P2 -134.8(2)
N2 P3 N6 C16 109.8(3)
N3 P3 N6 C16 -122.5(3)
N7 P3 N6 C16 -8.2(4)
N2 P3 N6 C29 -44.7(5)
N3 P3 N6 C29 83.0(5)
N7 P3 N6 C29 -162.7(5)
N2 P3 N7 C17 -123.5(3)
N3 P3 N7 C17 108.9(3)
N6 P3 N7 C17 -5.3(4)
N2 P3 N7 C18 76.6(4)
N3 P3 N7 C18 -51.1(4)
N6 P3 N7 C18 -165.3(4)
N10 P5 N8 P4 -2.4(4)
Cl3 P5 N8 P4 124.6(2)
Cl4 P5 N8 P4 -129.7(2)
N9 P4 N8 P5 3.9(4)
N12 P4 N8 P5 -125.5(3)
N11 P4 N8 P5 131.2(3)
N8 P4 N9 P6 -4.9(4)
N12 P4 N9 P6 121.5(3)
N11 P4 N9 P6 -133.6(3)
N9 P4 N11 C31 -120.2(4)
N8 P4 N11 C31 111.1(4)
N12 P4 N11 C31 -1.8(4)
N9 P4 N11 C44 45.8(6)
N8 P4 N11 C44 -82.8(6)
N12 P4 N11 C44 164.3(6)
N9 P4 N12 C33 -84.6(3)
N8 P4 N12 C33 43.9(4)
N11 P4 N12 C33 160.3(3)
N9 P4 N12 C32 112.5(3)
N8 P4 N12 C32 -119.0(3)
N11 P4 N12 C32 -2.6(4)
N8 P5 N10 P6 1.2(4)
Cl3 P5 N10 P6 -126.1(3)
Cl4 P5 N10 P6 128.0(3)
N10 P6 N9 P4 3.9(4)
N14 P6 N9 P4 -123.2(3)
N13 P6 N9 P4 130.7(3)
N9 P6 N10 P5 -1.7(4)
N14 P6 N10 P5 126.5(3)
N13 P6 N10 P5 -130.3(3)
N9 P6 N13 C59 -77.9(6)
N10 P6 N13 C59 50.3(6)
N14 P6 N13 C59 164.6(5)
N9 P6 N13 C46 131.5(4)
N10 P6 N13 C46 -100.3(4)
N14 P6 N13 C46 13.9(4)
N9 P6 N14 C47 -114.0(4)
N10 P6 N14 C47 117.9(4)
N13 P6 N14 C47 4.1(4)
N9 P6 N14 C48 40.7(4)
N10 P6 N14 C48 -87.4(4)
N13 P6 N14 C48 158.8(4)
C3 N4 C2 C1 178.8(4)
P1 N4 C2 C1 -33.8(4)
C2 N4 C3 C4 -58.1(5)
P1 N4 C3 C4 157.7(3)
C14 N5 C1 C2 -172.9(4)
P1 N5 C1 C2 -30.9(4)
C1 N5 C14 C15 -64.2(5)
P1 N5 C14 C15 157.7(3)
C29 N6 C16 C17 173.7(4)
P3 N6 C16 C17 18.2(5)
C16 N6 C29 C30 77.7(7)
P3 N6 C29 C30 -129.2(5)
C18 N7 C17 C16 176.6(4)
P3 N7 C17 C16 16.2(5)
C17 N7 C18 C19 79.2(5)
P3 N7 C18 C19 -122.0(4)
C31 N11 C44 C45 -73.3(13)
P4 N11 C44 C45 121.6(11)
C44 N11 C31 C32 -160.7(6)
P4 N11 C31 C32 5.4(6)
C33 N12 C32 C31 -157.5(4)
P4 N12 C32 C31 5.8(5)
C32 N12 C33 C34 46.4(5)
P4 N12 C33 C34 -115.5(3)
C59 N13 C46 C47 -177.1(6)
P6 N13 C46 C47 -26.8(5)
C46 N13 C59 C60 21.5(15)
P6 N13 C59 C60 -126.3(12)
C48 N14 C47 C46 -175.3(4)
P6 N14 C47 C46 -19.7(5)
C47 N14 C48 C49 -80.5(5)
P6 N14 C48 C49 126.0(4)
N4 C2 C1 N5 39.3(5)
C8 C4 C3 N4 -79.8(5)
C5 C4 C3 N4 100.9(5)
Fe1 C4 C3 N4 -169.6(3)
C8 C4 C5 C6 -1.0(5)
C3 C4 C5 C6 178.4(4)
Fe1 C4 C5 C6 59.2(3)
C8 C4 C5 Fe1 -60.2(3)
C3 C4 C5 Fe1 119.2(4)
C5 C4 C8 C7 0.7(5)
C3 C4 C8 C7 -178.7(4)
Fe1 C4 C8 C7 -59.2(3)
C5 C4 C8 Fe1 60.0(3)
C3 C4 C8 Fe1 -119.4(4)
C4 C5 C6 C7 0.8(6)
Fe1 C5 C6 C7 59.9(4)
C4 C5 C6 Fe1 -59.1(3)
C8 C7 C6 C5 -0.4(6)
Fe1 C7 C6 C5 -59.5(4)
C8 C7 C6 Fe1 59.2(4)
C4 C8 C7 C6 -0.2(6)
Fe1 C8 C7 C6 -59.0(4)
C4 C8 C7 Fe1 58.8(3)
C13 C9 C10 C11 -1.1(7)
Fe1 C9 C10 C11 59.7(4)
C13 C9 C10 Fe1 -60.8(4)
C12 C11 C10 C9 0.6(7)
Fe1 C11 C10 C9 -59.8(4)
C12 C11 C10 Fe1 60.4(4)
C10 C11 C12 C13 0.1(6)
Fe1 C11 C12 C13 59.7(4)
C10 C11 C12 Fe1 -59.6(4)
C12 C13 C9 C10 1.1(7)
Fe1 C13 C9 C10 60.4(4)
C12 C13 C9 Fe1 -59.3(4)
C9 C13 C12 C11 -0.8(7)
Fe1 C13 C12 C11 -59.5(4)
C9 C13 C12 Fe1 58.8(4)
N7 C17 C16 N6 -20.7(5)
C23 C19 C18 N7 73.2(5)
C20 C19 C18 N7 -109.4(5)
Fe2 C19 C18 N7 161.7(3)
C23 C19 C20 C21 1.2(5)
C18 C19 C20 C21 -176.6(4)
Fe2 C19 C20 C21 -59.7(3)
C23 C19 C20 Fe2 60.9(3)
C18 C19 C20 Fe2 -116.9(4)
C20 C19 C23 C22 -1.8(5)
C18 C19 C23 C22 176.0(4)
Fe2 C19 C23 C22 58.6(3)
C20 C19 C23 Fe2 -60.5(3)
C18 C19 C23 Fe2 117.4(4)
C19 C20 C21 C22 -0.1(6)
Fe2 C20 C21 C22 -59.7(4)
C19 C20 C21 Fe2 59.6(3)
C20 C21 C22 C23 -1.0(6)
Fe2 C21 C22 C23 -60.1(4)
C20 C21 C22 Fe2 59.1(4)
C19 C23 C22 C21 1.8(6)
Fe2 C23 C22 C21 59.9(4)
C19 C23 C22 Fe2 -58.1(3)
C25 C24 C28 C27 0.2(8)
Fe2 C24 C28 C27 60.9(5)
C25 C24 C28 Fe2 -60.6(4)
C26 C25 C24 C28 -0.4(7)
Fe2 C25 C24 C28 61.0(5)
C26 C25 C24 Fe2 -61.4(4)
C27 C26 C25 C24 0.4(7)
Fe2 C26 C25 C24 60.6(4)
C27 C26 C25 Fe2 -60.1(5)
C25 C26 C27 C28 -0.3(8)
Fe2 C26 C27 C28 -59.7(5)
C25 C26 C27 Fe2 59.3(4)
C26 C27 C28 C24 0.1(8)
Fe2 C27 C28 C24 -60.1(4)
C26 C27 C28 Fe2 60.2(5)
N11 C31 C32 N12 -6.7(6)
N12 C33 C34 C38 53.7(5)
N12 C33 C34 C35 -120.3(4)
N12 C33 C34 Fe3 146.9(3)
C35 C34 C38 C37 -0.6(5)
C33 C34 C38 C37 -175.6(4)
Fe3 C34 C38 C37 58.7(3)
C35 C34 C38 Fe3 -59.4(3)
C33 C34 C38 Fe3 125.6(4)
C36 C35 C34 C38 1.1(4)
Fe3 C35 C34 C38 59.7(3)
C36 C35 C34 C33 176.0(4)
Fe3 C35 C34 C33 -125.3(4)
C36 C35 C34 Fe3 -58.7(3)
C34 C35 C36 C37 -1.1(5)
Fe3 C35 C36 C37 -60.3(3)
C34 C35 C36 Fe3 59.2(3)
C35 C36 C37 C38 0.7(5)
Fe3 C36 C37 C38 -59.5(3)
C35 C36 C37 Fe3 60.3(3)
C34 C38 C37 C36 0.0(5)
Fe3 C38 C37 C36 59.0(3)
C34 C38 C37 Fe3 -59.1(3)
C41 C40 C39 C43 0.5(6)
Fe3 C40 C39 C43 59.7(3)
C41 C40 C39 Fe3 -59.1(4)
C39 C40 C41 C42 -0.3(6)
Fe3 C40 C41 C42 -58.9(4)
C39 C40 C41 Fe3 58.6(3)
C40 C41 C42 C43 0.0(7)
Fe3 C41 C42 C43 -59.3(4)
C40 C41 C42 Fe3 59.3(4)
C42 C43 C39 C40 -0.5(6)
Fe3 C43 C39 C40 -60.6(3)
C42 C43 C39 Fe3 60.1(4)
C39 C43 C42 C41 0.3(6)
Fe3 C43 C42 C41 60.0(4)
C39 C43 C42 Fe3 -59.7(4)
N14 C47 C46 N13 28.1(6)
C50 C49 C48 N14 98.7(5)
C53 C49 C48 N14 -82.2(6)
Fe4 C49 C48 N14 -172.1(3)
C53 C49 C50 C51 -0.7(5)
C48 C49 C50 C51 178.6(4)
Fe4 C49 C50 C51 59.8(3)
C53 C49 C50 Fe4 -60.4(3)
C48 C49 C50 Fe4 118.8(4)
C50 C49 C53 C52 1.1(6)
C48 C49 C53 C52 -178.2(4)
Fe4 C49 C53 C52 -59.1(4)
C50 C49 C53 Fe4 60.2(3)
C48 C49 C53 Fe4 -119.1(4)
C52 C51 C50 C49 0.0(6)
Fe4 C51 C50 C49 -59.9(3)
C52 C51 C50 Fe4 59.9(4)
C50 C51 C52 C53 0.7(7)
Fe4 C51 C52 C53 59.4(4)
C50 C51 C52 Fe4 -58.7(4)
C49 C53 C52 C51 -1.1(6)
Fe4 C53 C52 C51 -59.5(4)
C49 C53 C52 Fe4 58.4(4)
C55 C54 C58 C57 0.4(7)
Fe4 C54 C58 C57 60.4(4)
C55 C54 C58 Fe4 -60.0(5)
C56 C55 C54 C58 -0.2(8)
Fe4 C55 C54 C58 59.1(5)
C56 C55 C54 Fe4 -59.3(5)
C57 C56 C55 C54 -0.1(8)
Fe4 C56 C55 C54 59.7(5)
C57 C56 C55 Fe4 -59.8(4)
C58 C57 C56 C55 0.3(7)
Fe4 C57 C56 C55 60.6(5)
C58 C57 C56 Fe4 -60.3(4)
C56 C57 C58 C54 -0.4(7)
Fe4 C57 C58 C54 -61.9(4)
C56 C57 C58 Fe4 61.5(4)
